data_4303912
loop_
_publ_author_name
'Adel M. Najar'
'Ian S. Tidmarsh'
'Harry Adams'
'Michael D. Ward'

_publ_contact_author
; 
        Prof. Mike Ward
        Department of Chemistry
        University of Sheffield
        SHEFFIELD
        S3 7HF
;
_publ_contact_author_email m.d.ward@sheffield.ac.uk
_publ_contact_author_fax '0114 2229346'
_publ_section_title
;
Cubes, Squares, and Books: A Simple Transition Metal/Bridging Ligand
Combination Can Lead to a Surprising Range of Structural Types with the
Same Metal/Ligand Proportions
;
_journal_name_full 'Inorganic Chemistry'
_journal_page_first 11871
_journal_page_last 11881
_journal_paper_doi 10.1021/ic901892y
_journal_volume 48
_journal_year 2009
_chemical_formula_sum 'C306 H296 B16 Co8 F64 N90 O37'
_chemical_formula_weight 7686.73
_chemical_name_systematic
; 
 ? 
;
_space_group_IT_number 2
_symmetry_cell_setting triclinic
_symmetry_space_group_name_Hall '-P 1'
_symmetry_space_group_name_H-M 'P -1'
_atom_sites_solution_hydrogens geom
_atom_sites_solution_primary direct
_atom_sites_solution_secondary difmap
_audit_creation_method SHELXL-97
_cell_angle_alpha 113.727(6)
_cell_angle_beta 109.603(7)
_cell_angle_gamma 101.195(6)
_cell_formula_units_Z 1
_cell_length_a 22.870(3)
_cell_length_b 23.585(3)
_cell_length_c 25.043(3)
_cell_measurement_reflns_used 9236
_cell_measurement_temperature 150(2)
_cell_measurement_theta_max 27.11
_cell_measurement_theta_min 2.32
_cell_volume 10768(3)
_computing_structure_refinement 'SHELXL-97 (Sheldrick, 1997)'
_computing_structure_solution 'SHELXS-97 (Sheldrick, 1990)'
_diffrn_ambient_temperature 150(2)
_diffrn_measured_fraction_theta_full 0.979
_diffrn_measured_fraction_theta_max 0.979
_diffrn_measurement_device_type 'CCD area detector'
_diffrn_measurement_method 'phi and omega scans'
_diffrn_radiation_monochromator graphite
_diffrn_radiation_source 'fine-focus sealed tube'
_diffrn_radiation_type MoK\a
_diffrn_radiation_wavelength 0.71073
_diffrn_reflns_av_R_equivalents 0.0487
_diffrn_reflns_av_sigmaI/netI 0.0694
_diffrn_reflns_limit_h_max 29
_diffrn_reflns_limit_h_min -29
_diffrn_reflns_limit_k_max 30
_diffrn_reflns_limit_k_min -30
_diffrn_reflns_limit_l_max 32
_diffrn_reflns_limit_l_min -29
_diffrn_reflns_number 168272
_diffrn_reflns_theta_full 27.53
_diffrn_reflns_theta_max 27.53
_diffrn_reflns_theta_min 1.00
_exptl_absorpt_coefficient_mu 0.391
_exptl_absorpt_correction_T_max 0.9258
_exptl_absorpt_correction_T_min 0.8916
_exptl_absorpt_correction_type multi-scan
_exptl_absorpt_process_details SADABS
_exptl_crystal_colour Orange
_exptl_crystal_density_diffrn 1.185
_exptl_crystal_density_method 'not measured'
_exptl_crystal_description Block
_exptl_crystal_F_000 3930
_exptl_crystal_size_max 0.30
_exptl_crystal_size_mid 0.30
_exptl_crystal_size_min 0.20
_refine_diff_density_max 2.923
_refine_diff_density_min -1.686
_refine_diff_density_rms 0.157
_refine_ls_extinction_method none
_refine_ls_goodness_of_fit_ref 1.260
_refine_ls_hydrogen_treatment constr
_refine_ls_matrix_type full
_refine_ls_number_parameters 2242
_refine_ls_number_reflns 48594
_refine_ls_number_restraints 337
_refine_ls_restrained_S_all 1.269
_refine_ls_R_factor_all 0.1532
_refine_ls_R_factor_gt 0.1153
_refine_ls_shift/su_max 0.001
_refine_ls_shift/su_mean 0.000
_refine_ls_structure_factor_coef Fsqd
_refine_ls_weighting_details 'calc w=1/[\s^2^(Fo^2^)+(0.2000P)^2^+0.0000P] where P=(Fo^2^+2Fc^2^)/3'
_refine_ls_weighting_scheme calc
_refine_ls_wR_factor_gt 0.3283
_refine_ls_wR_factor_ref 0.3556
_reflns_number_gt 29027
_reflns_number_total 48594
_reflns_threshold_expression >2sigma(I)
_cod_data_source_file ic901892y_si_001_1.cif
_cod_data_source_block imw1250p-1
_cod_depositor_comments
;
The following automatic conversions were performed:
'_symmetry_cell_setting' value 'Triclinic' changed to 'triclinic'
according to '/home/saulius/struct/CIF-dictionaries/cif_core.dic'
dictionary named 'cif_core.dic' version 2.4.1 from
2010-06-29.

'_exptl_absorpt_correction_type' value 'Multi-Scan' changed
to 'multi-scan' according to
'/home/saulius/struct/CIF-dictionaries/cif_core.dic' dictionary named
'cif_core.dic' version 2.4.1 from 2010-06-29.

Automatic conversion script
Id: cif_fix_enum 1527 2010-12-29 10:47:43Z saulius 
;
_cod_database_code 4303912

loop_
_symmetry_equiv_pos_as_xyz
'x, y, z'
'-x, -y, -z'

loop_
_atom_site_label
_atom_site_type_symbol
_atom_site_fract_x
_atom_site_fract_y
_atom_site_fract_z
_atom_site_U_iso_or_equiv
_atom_site_adp_type
_atom_site_occupancy
_atom_site_symmetry_multiplicity
_atom_site_calc_flag
_atom_site_refinement_flags
_atom_site_disorder_assembly
_atom_site_disorder_group
Co1 Co 0.19501(3) 0.13200(3) 0.29809(3) 0.02444(16) Uani 1 1 d . . .
Co2 Co -0.31069(3) 0.06580(3) 0.19210(3) 0.02606(17) Uani 1 1 d . . .
Co3 Co 0.30614(4) 0.36624(4) 0.79829(3) 0.03126(18) Uani 1 1 d . . .
Co4 Co 0.18362(3) -0.28482(3) 0.34650(3) 0.02327(16) Uani 1 1 d . . .
N111 N 0.2068(2) 0.0405(2) 0.24325(19) 0.0246(8) Uani 1 1 d . . .
C112 C 0.1648(3) 0.0066(3) 0.1783(2) 0.0294(11) Uani 1 1 d . . .
C113 C 0.1713(3) -0.0477(3) 0.1332(3) 0.0378(13) Uani 1 1 d . . .
H113 H 0.1409 -0.0711 0.0876 0.045 Uiso 1 1 calc R . .
C114 C 0.2232(3) -0.0660(3) 0.1573(3) 0.0453(14) Uani 1 1 d . . .
H114 H 0.2299 -0.1017 0.1278 0.054 Uiso 1 1 calc R . .
C115 C 0.2660(3) -0.0329(3) 0.2243(3) 0.0360(12) Uani 1 1 d . . .
H115 H 0.3011 -0.0462 0.2415 0.043 Uiso 1 1 calc R . .
C116 C 0.2554(2) 0.0211(3) 0.2655(3) 0.0287(10) Uani 1 1 d . . .
H116 H 0.2845 0.0446 0.3114 0.034 Uiso 1 1 calc R . .
N121 N 0.0532(2) 0.0919(2) 0.1744(2) 0.0275(9) Uani 1 1 d . . .
N122 N 0.10584(19) 0.0793(2) 0.2056(2) 0.0258(9) Uani 1 1 d . . .
C123 C 0.1097(2) 0.0286(3) 0.1574(2) 0.0275(10) Uani 1 1 d . . .
C124 C 0.0595(3) 0.0087(3) 0.0956(3) 0.0349(12) Uani 1 1 d . . .
H124 H 0.0517 -0.0251 0.0541 0.042 Uiso 1 1 calc R . .
C125 C 0.0243(3) 0.0485(3) 0.1079(3) 0.0369(13) Uani 1 1 d . . .
H125 H -0.0141 0.0466 0.0757 0.044 Uiso 1 1 calc R . .
C126 C 0.0235(3) 0.1301(3) 0.2108(3) 0.0292(11) Uani 1 1 d . . .
H12A H -0.0019 0.1481 0.1856 0.035 Uiso 1 1 calc R . .
H12B H 0.0597 0.1687 0.2531 0.035 Uiso 1 1 calc R . .
N131 N -0.3830(2) 0.0044(2) 0.2026(2) 0.0312(10) Uani 1 1 d . . .
C132 C -0.3571(3) -0.0159(3) 0.2456(3) 0.0324(12) Uani 1 1 d . . .
C133 C -0.3982(3) -0.0584(3) 0.2556(3) 0.0382(13) Uani 1 1 d . . .
H133 H -0.3790 -0.0709 0.2870 0.046 Uiso 1 1 calc R . .
C134 C -0.4667(3) -0.0820(3) 0.2195(3) 0.0471(16) Uani 1 1 d . . .
H134 H -0.4955 -0.1117 0.2250 0.057 Uiso 1 1 calc R . .
C135 C -0.4930(3) -0.0621(3) 0.1753(3) 0.0482(16) Uani 1 1 d . . .
H135 H -0.5402 -0.0767 0.1503 0.058 Uiso 1 1 calc R . .
C136 C -0.4482(3) -0.0197(3) 0.1684(3) 0.0407(13) Uani 1 1 d . . .
H136 H -0.4663 -0.0075 0.1364 0.049 Uiso 1 1 calc R . .
N141 N -0.1843(2) 0.0756(2) 0.3133(2) 0.0258(9) Uani 1 1 d . . .
N142 N -0.2481(2) 0.05302(19) 0.26901(19) 0.0243(8) Uani 1 1 d . . .
C143 C -0.2832(2) 0.0141(2) 0.2841(2) 0.0277(10) Uani 1 1 d . . .
C144 C -0.2408(3) 0.0109(3) 0.3370(3) 0.0325(11) Uani 1 1 d . . .
H144 H -0.2530 -0.0133 0.3566 0.039 Uiso 1 1 calc R . .
C145 C -0.1777(3) 0.0506(2) 0.3541(2) 0.0289(11) Uani 1 1 d . . .
H145 H -0.1368 0.0589 0.3884 0.035 Uiso 1 1 calc R . .
C146 C -0.1280(2) 0.1214(2) 0.3152(2) 0.0267(10) Uani 1 1 d . . .
H14A H -0.0924 0.1507 0.3613 0.032 Uiso 1 1 calc R . .
H14B H -0.1443 0.1503 0.2994 0.032 Uiso 1 1 calc R . .
C151 C -0.0227(2) 0.0895(2) 0.2241(2) 0.0254(10) Uani 1 1 d . . .
C152 C -0.0552(2) 0.1196(3) 0.2589(2) 0.0249(10) Uani 1 1 d . . .
H152 H -0.0481 0.1653 0.2731 0.030 Uiso 1 1 calc R . .
C153 C -0.0980(2) 0.0839(2) 0.2733(2) 0.0239(10) Uani 1 1 d . . .
C154 C -0.1095(2) 0.0161(2) 0.2518(2) 0.0267(10) Uani 1 1 d . . .
H154 H -0.1383 -0.0088 0.2613 0.032 Uiso 1 1 calc R . .
C155 C -0.0777(2) -0.0145(3) 0.2158(3) 0.0311(11) Uani 1 1 d . . .
H155 H -0.0854 -0.0605 0.2005 0.037 Uiso 1 1 calc R . .
C156 C -0.0352(2) 0.0220(3) 0.2026(2) 0.0304(11) Uani 1 1 d . . .
H156 H -0.0141 0.0005 0.1784 0.037 Uiso 1 1 calc R . .
N211 N 0.2477(2) 0.1725(2) 0.2566(2) 0.0310(9) Uani 1 1 d . . .
C212 C 0.3162(3) 0.1936(3) 0.2883(3) 0.0336(12) Uani 1 1 d . . .
C213 C 0.3560(3) 0.2139(3) 0.2638(3) 0.0452(15) Uani 1 1 d . . .
H213 H 0.4033 0.2274 0.2862 0.054 Uiso 1 1 calc R . .
C214 C 0.3263(3) 0.2143(3) 0.2055(3) 0.0488(16) Uani 1 1 d . . .
H214 H 0.3530 0.2268 0.1870 0.059 Uiso 1 1 calc R . .
C215 C 0.2580(3) 0.1965(3) 0.1750(3) 0.0420(14) Uani 1 1 d . . .
H215 H 0.2372 0.1984 0.1363 0.050 Uiso 1 1 calc R . .
C216 C 0.2196(3) 0.1756(3) 0.2017(3) 0.0351(12) Uani 1 1 d . . .
H216 H 0.1723 0.1632 0.1806 0.042 Uiso 1 1 calc R . .
N221 N 0.3377(2) 0.1774(2) 0.4267(2) 0.0312(9) Uani 1 1 d . . .
N222 N 0.2987(2) 0.1740(2) 0.3702(2) 0.0279(9) Uani 1 1 d . . .
C223 C 0.3426(3) 0.1920(3) 0.3494(3) 0.0338(12) Uani 1 1 d . . .
C224 C 0.4083(3) 0.2070(3) 0.3924(3) 0.0397(13) Uani 1 1 d . . .
H224 H 0.4479 0.2209 0.3888 0.048 Uiso 1 1 calc R . .
C225 C 0.4029(3) 0.1970(3) 0.4413(3) 0.0391(13) Uani 1 1 d . . .
H225 H 0.4388 0.2029 0.4786 0.047 Uiso 1 1 calc R . .
C226 C 0.3089(3) 0.1695(3) 0.4686(3) 0.0345(12) Uani 1 1 d . . .
H22A H 0.3376 0.1562 0.4971 0.041 Uiso 1 1 calc R . .
H22B H 0.2640 0.1328 0.4405 0.041 Uiso 1 1 calc R . .
N231 N 0.2852(2) 0.4520(2) 0.8477(2) 0.0393(11) Uani 1 1 d . . .
C232 C 0.2419(3) 0.4664(3) 0.8079(3) 0.0392(13) Uani 1 1 d . . .
C233 C 0.2228(4) 0.5197(3) 0.8335(4) 0.0584(19) Uani 1 1 d . . .
H233 H 0.1923 0.5297 0.8055 0.070 Uiso 1 1 calc R . .
C234 C 0.2500(4) 0.5580(4) 0.9019(4) 0.063(2) Uani 1 1 d . . .
H234 H 0.2387 0.5953 0.9209 0.076 Uiso 1 1 calc R . .
C235 C 0.2924(4) 0.5424(4) 0.9415(4) 0.063(2) Uani 1 1 d . . .
H235 H 0.3098 0.5673 0.9879 0.076 Uiso 1 1 calc R . .
C236 C 0.3095(3) 0.4896(3) 0.9125(3) 0.0484(15) Uani 1 1 d . . .
H236 H 0.3402 0.4793 0.9401 0.058 Uiso 1 1 calc R . .
N241 N 0.2008(2) 0.3359(2) 0.6514(2) 0.0308(9) Uani 1 1 d . . .
N242 N 0.2330(2) 0.3683(2) 0.7179(2) 0.0289(9) Uani 1 1 d . . .
C243 C 0.2165(3) 0.4226(3) 0.7382(3) 0.0328(11) Uani 1 1 d . . .
C244 C 0.1752(3) 0.4256(3) 0.6840(3) 0.0391(13) Uani 1 1 d . . .
H244 H 0.1574 0.4589 0.6844 0.047 Uiso 1 1 calc R . .
C245 C 0.1663(3) 0.3679(3) 0.6295(3) 0.0404(13) Uani 1 1 d . . .
H245 H 0.1402 0.3542 0.5847 0.048 Uiso 1 1 calc R . .
C246 C 0.2075(3) 0.2749(3) 0.6108(3) 0.0317(11) Uani 1 1 d . . .
H24A H 0.1626 0.2427 0.5741 0.038 Uiso 1 1 calc R . .
H24B H 0.2233 0.2545 0.6376 0.038 Uiso 1 1 calc R . .
C251 C 0.3022(3) 0.2327(3) 0.5118(2) 0.0308(11) Uani 1 1 d . . .
C252 C 0.2592(3) 0.2281(3) 0.5389(2) 0.0283(10) Uani 1 1 d . . .
H252 H 0.2320 0.1850 0.5274 0.034 Uiso 1 1 calc R . .
C253 C 0.2543(3) 0.2847(3) 0.5828(2) 0.0295(11) Uani 1 1 d . . .
C254 C 0.2940(3) 0.3485(3) 0.5987(3) 0.0381(13) Uani 1 1 d . . .
H254 H 0.2915 0.3878 0.6280 0.046 Uiso 1 1 calc R . .
C255 C 0.3374(3) 0.3530(3) 0.5704(3) 0.0434(14) Uani 1 1 d . . .
H255 H 0.3647 0.3958 0.5813 0.052 Uiso 1 1 calc R . .
C256 C 0.3408(3) 0.2969(3) 0.5277(3) 0.0380(13) Uani 1 1 d . . .
H256 H 0.3696 0.3011 0.5085 0.046 Uiso 1 1 calc R . .
N311 N 0.1898(2) 0.2249(2) 0.3556(2) 0.0290(9) Uani 1 1 d . . .
C312 C 0.1564(2) 0.2226(3) 0.3909(2) 0.0277(10) Uani 1 1 d . . .
C313 C 0.1560(3) 0.2815(3) 0.4373(3) 0.0349(12) Uani 1 1 d . . .
H313 H 0.1323 0.2793 0.4616 0.042 Uiso 1 1 calc R . .
C314 C 0.1910(3) 0.3427(3) 0.4470(3) 0.0461(15) Uani 1 1 d . . .
H314 H 0.1918 0.3831 0.4781 0.055 Uiso 1 1 calc R . .
C315 C 0.2250(3) 0.3440(3) 0.4101(3) 0.0502(16) Uani 1 1 d . . .
H315 H 0.2490 0.3854 0.4158 0.060 Uiso 1 1 calc R . .
C316 C 0.2234(3) 0.2856(3) 0.3661(3) 0.0391(13) Uani 1 1 d . . .
H316 H 0.2469 0.2874 0.3415 0.047 Uiso 1 1 calc R . .
N321 N 0.0951(2) 0.0496(2) 0.33195(19) 0.0245(8) Uani 1 1 d . . .
N322 N 0.13748(19) 0.10588(19) 0.34185(18) 0.0226(8) Uani 1 1 d . . .
C323 C 0.1222(2) 0.1562(2) 0.3777(2) 0.0237(10) Uani 1 1 d . . .
C324 C 0.0732(3) 0.1330(3) 0.3921(2) 0.0287(11) Uani 1 1 d . . .
H324 H 0.0547 0.1584 0.4171 0.034 Uiso 1 1 calc R . .
C325 C 0.0567(2) 0.0646(3) 0.3620(2) 0.0265(10) Uani 1 1 d . . .
H325 H 0.0239 0.0335 0.3625 0.032 Uiso 1 1 calc R . .
C326 C 0.0984(2) -0.0159(2) 0.2987(2) 0.0247(10) Uani 1 1 d . . .
H32A H 0.1060 -0.0206 0.2608 0.030 Uiso 1 1 calc R . .
H32B H 0.0548 -0.0514 0.2817 0.030 Uiso 1 1 calc R . .
N331 N 0.2529(2) -0.2829(2) 0.4303(2) 0.0261(9) Uani 1 1 d . . .
C332 C 0.3164(3) -0.2396(3) 0.4584(3) 0.0296(11) Uani 1 1 d . . .
C333 C 0.3704(3) -0.2367(3) 0.5074(3) 0.0397(13) Uani 1 1 d . . .
H333 H 0.4146 -0.2056 0.5254 0.048 Uiso 1 1 calc R . .
C334 C 0.3571(3) -0.2821(3) 0.5298(3) 0.0422(14) Uani 1 1 d . . .
H334 H 0.3924 -0.2834 0.5622 0.051 Uiso 1 1 calc R . .
C335 C 0.2915(3) -0.3241(3) 0.5031(3) 0.0427(14) Uani 1 1 d . . .
H335 H 0.2809 -0.3531 0.5189 0.051 Uiso 1 1 calc R . .
C336 C 0.2401(3) -0.3243(3) 0.4525(3) 0.0346(12) Uani 1 1 d . . .
H336 H 0.1953 -0.3545 0.4338 0.042 Uiso 1 1 calc R . .
N341 N 0.2967(2) -0.1533(2) 0.3698(2) 0.0287(9) Uani 1 1 d . . .
N342 N 0.2727(2) -0.19930(19) 0.3843(2) 0.0261(9) Uani 1 1 d . . .
C343 C 0.3268(3) -0.1932(3) 0.4328(2) 0.0293(11) Uani 1 1 d . . .
C344 C 0.3845(3) -0.1434(3) 0.4507(3) 0.0354(12) Uani 1 1 d . . .
H344 H 0.4287 -0.1298 0.4835 0.042 Uiso 1 1 calc R . .
C345 C 0.3635(3) -0.1174(3) 0.4098(3) 0.0385(13) Uani 1 1 d . . .
H345 H 0.3908 -0.0814 0.4098 0.046 Uiso 1 1 calc R . .
C346 C 0.2528(3) -0.1383(3) 0.3242(3) 0.0296(11) Uani 1 1 d . . .
H34A H 0.2138 -0.1801 0.2885 0.036 Uiso 1 1 calc R . .
H34B H 0.2776 -0.1222 0.3041 0.036 Uiso 1 1 calc R . .
C351 C 0.1536(2) -0.0254(2) 0.3438(2) 0.0253(10) Uani 1 1 d . . .
C352 C 0.1772(2) -0.0749(2) 0.3161(2) 0.0233(10) Uani 1 1 d . . .
H352 H 0.1589 -0.1012 0.2698 0.028 Uiso 1 1 calc R . .
C353 C 0.2273(2) -0.0856(2) 0.3568(2) 0.0256(10) Uani 1 1 d . . .
C354 C 0.2550(3) -0.0463(2) 0.4253(2) 0.0274(10) Uani 1 1 d . . .
H354 H 0.2902 -0.0525 0.4530 0.033 Uiso 1 1 calc R . .
C355 C 0.2305(3) 0.0016(2) 0.4524(2) 0.0297(11) Uani 1 1 d . . .
H355 H 0.2477 0.0270 0.4987 0.036 Uiso 1 1 calc R . .
C356 C 0.1805(3) 0.0123(3) 0.4111(2) 0.0295(11) Uani 1 1 d . . .
H356 H 0.1650 0.0460 0.4298 0.035 Uiso 1 1 calc R . .
N411 N -0.3837(2) 0.0749(2) 0.1153(2) 0.0317(9) Uani 1 1 d . . .
C412 C -0.3942(3) 0.0345(3) 0.0543(3) 0.0340(12) Uani 1 1 d . . .
C413 C -0.4268(3) 0.0430(3) 0.0023(3) 0.0404(13) Uani 1 1 d . . .
H413 H -0.4320 0.0145 -0.0401 0.049 Uiso 1 1 calc R . .
C414 C -0.4521(3) 0.0937(3) 0.0125(3) 0.0456(15) Uani 1 1 d . . .
H414 H -0.4747 0.1005 -0.0226 0.055 Uiso 1 1 calc R . .
C415 C -0.4432(3) 0.1339(3) 0.0753(3) 0.0500(16) Uani 1 1 d . . .
H415 H -0.4609 0.1680 0.0839 0.060 Uiso 1 1 calc R . .
C416 C -0.4079(3) 0.1237(3) 0.1258(3) 0.0414(13) Uani 1 1 d . . .
H416 H -0.4008 0.1521 0.1690 0.050 Uiso 1 1 calc R . .
N421 N -0.3144(2) -0.0732(2) 0.0786(2) 0.0303(9) Uani 1 1 d . . .
N422 N -0.3335(2) -0.0216(2) 0.0996(2) 0.0278(9) Uani 1 1 d . . .
C423 C -0.3682(2) -0.0190(3) 0.0468(3) 0.0313(11) Uani 1 1 d . . .
C424 C -0.3735(3) -0.0713(3) -0.0099(3) 0.0373(12) Uani 1 1 d . . .
H424 H -0.3965 -0.0812 -0.0539 0.045 Uiso 1 1 calc R . .
C425 C -0.3383(3) -0.1050(3) 0.0120(3) 0.0384(13) Uani 1 1 d . . .
H425 H -0.3319 -0.1431 -0.0141 0.046 Uiso 1 1 calc R . .
C426 C -0.2759(3) -0.0923(3) 0.1230(3) 0.0330(11) Uani 1 1 d . . .
H42A H -0.2411 -0.0510 0.1640 0.040 Uiso 1 1 calc R . .
H42B H -0.2526 -0.1182 0.1026 0.040 Uiso 1 1 calc R . .
N431 N 0.3827(2) 0.4211(2) 0.7855(2) 0.0396(11) Uani 1 1 d . . .
C432 C 0.4059(3) 0.3831(3) 0.7477(3) 0.0409(13) Uani 1 1 d . . .
C433 C 0.4537(4) 0.4111(4) 0.7342(4) 0.0609(19) Uani 1 1 d . . .
H433 H 0.4717 0.3839 0.7101 0.073 Uiso 1 1 calc R . .
C434 C 0.4755(5) 0.4785(4) 0.7555(5) 0.084(3) Uani 1 1 d . . .
H434 H 0.5066 0.4978 0.7442 0.101 Uiso 1 1 calc R . .
C435 C 0.4507(5) 0.5187(4) 0.7944(6) 0.090(3) Uani 1 1 d . . .
H435 H 0.4644 0.5654 0.8098 0.108 Uiso 1 1 calc R . .
C436 C 0.4063(4) 0.4878(3) 0.8092(4) 0.0580(18) Uani 1 1 d . . .
H436 H 0.3914 0.5147 0.8374 0.070 Uiso 1 1 calc R . .
N441 N 0.3145(2) 0.2220(2) 0.7121(2) 0.0337(10) Uani 1 1 d . . .
N442 N 0.3333(2) 0.2897(2) 0.7426(2) 0.0334(10) Uani 1 1 d . . .
C443 C 0.3779(3) 0.3111(3) 0.7235(3) 0.0354(12) Uani 1 1 d . . .
C444 C 0.3874(3) 0.2579(3) 0.6819(3) 0.0425(14) Uani 1 1 d . . .
H444 H 0.4159 0.2598 0.6619 0.051 Uiso 1 1 calc R . .
C445 C 0.3472(3) 0.2019(3) 0.6756(3) 0.0413(13) Uani 1 1 d . . .
H445 H 0.3429 0.1572 0.6503 0.050 Uiso 1 1 calc R . .
C446 C 0.2744(3) 0.1817(3) 0.7275(3) 0.0363(12) Uani 1 1 d . . .
H44A H 0.2495 0.1357 0.6891 0.044 Uiso 1 1 calc R . .
H44B H 0.2409 0.2005 0.7353 0.044 Uiso 1 1 calc R . .
C451 C -0.3168(3) -0.1330(3) 0.1404(3) 0.0330(11) Uani 1 1 d . . .
C452 C -0.2822(3) -0.1402(2) 0.1945(3) 0.0290(11) Uani 1 1 d . . .
H452 H -0.2347 -0.1181 0.2188 0.035 Uiso 1 1 calc R . .
C453 C -0.3153(3) -0.1783(3) 0.2127(3) 0.0335(12) Uani 1 1 d . . .
C454 C -0.3856(3) -0.2112(3) 0.1771(3) 0.0401(13) Uani 1 1 d . . .
H454 H -0.4093 -0.2372 0.1896 0.048 Uiso 1 1 calc R . .
C455 C -0.4198(3) -0.2050(3) 0.1236(3) 0.0407(13) Uani 1 1 d . . .
H455 H -0.4672 -0.2278 0.0988 0.049 Uiso 1 1 calc R . .
C456 C -0.3857(3) -0.1658(3) 0.1054(3) 0.0374(12) Uani 1 1 d . . .
H456 H -0.4101 -0.1618 0.0690 0.045 Uiso 1 1 calc R . .
N511 N -0.2330(2) 0.1245(2) 0.1844(2) 0.0272(9) Uani 1 1 d . . .
C512 C -0.2135(3) 0.1911(3) 0.2203(3) 0.0321(11) Uani 1 1 d . . .
C513 C -0.1653(3) 0.2354(3) 0.2189(3) 0.0467(15) Uani 1 1 d . . .
H513 H -0.1525 0.2825 0.2445 0.056 Uiso 1 1 calc R . .
C514 C -0.1361(3) 0.2097(3) 0.1794(3) 0.0496(16) Uani 1 1 d . . .
H514 H -0.1018 0.2391 0.1787 0.059 Uiso 1 1 calc R . .
C515 C -0.1569(3) 0.1412(3) 0.1408(3) 0.0379(13) Uani 1 1 d . . .
H515 H -0.1389 0.1228 0.1118 0.046 Uiso 1 1 calc R . .
C516 C -0.2047(3) 0.1003(3) 0.1456(2) 0.0303(11) Uani 1 1 d . . .
H516 H -0.2181 0.0531 0.1204 0.036 Uiso 1 1 calc R . .
N521 N -0.3177(2) 0.2003(2) 0.2984(2) 0.0311(10) Uani 1 1 d . . .
N522 N -0.2918(2) 0.1657(2) 0.2598(2) 0.0292(9) Uani 1 1 d . . .
C523 C -0.2464(3) 0.2141(3) 0.2616(2) 0.0305(11) Uani 1 1 d . . .
C524 C -0.2429(3) 0.2773(3) 0.3013(3) 0.0367(12) Uani 1 1 d . . .
H524 H -0.2147 0.3192 0.3111 0.044 Uiso 1 1 calc R . .
C525 C -0.2891(3) 0.2659(3) 0.3231(3) 0.0366(12) Uani 1 1 d . . .
H525 H -0.2990 0.2993 0.3514 0.044 Uiso 1 1 calc R . .
C526 C -0.3676(3) 0.1641(3) 0.3098(3) 0.0338(12) Uani 1 1 d . . .
H52A H -0.4008 0.1230 0.2678 0.041 Uiso 1 1 calc R . .
H52B H -0.3917 0.1925 0.3250 0.041 Uiso 1 1 calc R . .
N531 N 0.11774(19) -0.28159(19) 0.26521(19) 0.0227(8) Uani 1 1 d . . .
C532 C 0.0849(2) -0.2395(2) 0.2795(2) 0.0246(10) Uani 1 1 d . . .
C533 C 0.0392(3) -0.2347(3) 0.2312(2) 0.0294(11) Uani 1 1 d . . .
H533 H 0.0169 -0.2050 0.2421 0.035 Uiso 1 1 calc R . .
C534 C 0.0256(3) -0.2735(3) 0.1665(3) 0.0362(12) Uani 1 1 d . . .
H534 H -0.0060 -0.2706 0.1326 0.043 Uiso 1 1 calc R . .
C535 C 0.0582(3) -0.3160(3) 0.1519(3) 0.0379(13) Uani 1 1 d . . .
H535 H 0.0495 -0.3429 0.1078 0.046 Uiso 1 1 calc R . .
C536 C 0.1033(3) -0.3191(3) 0.2016(3) 0.0335(12) Uani 1 1 d . . .
H536 H 0.1254 -0.3490 0.1911 0.040 Uiso 1 1 calc R . .
N541 N 0.1396(2) -0.1852(2) 0.44795(19) 0.0237(8) Uani 1 1 d . . .
N542 N 0.1362(2) -0.22312(19) 0.38861(19) 0.0228(8) Uani 1 1 d . . .
C543 C 0.1055(3) -0.1442(3) 0.4447(3) 0.0320(11) Uani 1 1 d . . .
H543 H 0.1002 -0.1138 0.4799 0.038 Uiso 1 1 calc R . .
C544 C 0.0802(2) -0.1541(2) 0.3824(2) 0.0270(10) Uani 1 1 d . . .
H544 H 0.0552 -0.1320 0.3659 0.032 Uiso 1 1 calc R . .
C545 C 0.0995(2) -0.2046(2) 0.3482(2) 0.0224(9) Uani 1 1 d . . .
C546 C 0.1667(2) -0.1977(2) 0.5019(2) 0.0258(10) Uani 1 1 d . . .
H54A H 0.1572 -0.2462 0.4831 0.031 Uiso 1 1 calc R . .
H54B H 0.1424 -0.1863 0.5283 0.031 Uiso 1 1 calc R . .
C551 C 0.2403(2) -0.1600(2) 0.5468(2) 0.0259(10) Uani 1 1 d . . .
C552 C 0.2682(3) -0.1769(3) 0.5958(2) 0.0282(10) Uani 1 1 d . . .
H552 H 0.2404 -0.2101 0.5985 0.034 Uiso 1 1 calc R . .
C553 C 0.3360(3) -0.1445(3) 0.6393(2) 0.0295(11) Uani 1 1 d . . .
C554 C 0.3779(3) -0.0961(3) 0.6358(3) 0.0348(12) Uani 1 1 d . . .
H554 H 0.4246 -0.0751 0.6650 0.042 Uiso 1 1 calc R . .
C555 C 0.3499(3) -0.0788(3) 0.5886(3) 0.0365(12) Uani 1 1 d . . .
H555 H 0.3776 -0.0448 0.5866 0.044 Uiso 1 1 calc R . .
C556 C 0.2820(3) -0.1108(2) 0.5445(2) 0.0285(11) Uani 1 1 d . . .
H556 H 0.2639 -0.0989 0.5124 0.034 Uiso 1 1 calc R . .
N611 N 0.3775(2) 0.3747(2) 0.8867(2) 0.0387(11) Uani 1 1 d . . .
C612 C 0.3504(3) 0.3430(3) 0.9119(3) 0.0412(13) Uani 1 1 d . . .
C613 C 0.3885(4) 0.3406(4) 0.9669(3) 0.0543(17) Uani 1 1 d . . .
H613 H 0.3676 0.3186 0.9841 0.065 Uiso 1 1 calc R . .
C614 C 0.4584(4) 0.3717(4) 0.9961(3) 0.067(2) Uani 1 1 d . . .
H614 H 0.4862 0.3696 1.0327 0.080 Uiso 1 1 calc R . .
C615 C 0.4865(4) 0.4052(4) 0.9713(3) 0.0595(19) Uani 1 1 d . . .
H615 H 0.5337 0.4281 0.9915 0.071 Uiso 1 1 calc R . .
C616 C 0.4448(3) 0.4050(3) 0.9165(3) 0.0498(16) Uani 1 1 d . . .
H616 H 0.4646 0.4274 0.8990 0.060 Uiso 1 1 calc R . .
N621 N 0.1793(2) 0.2723(2) 0.7970(2) 0.0369(11) Uani 1 1 d . . .
N622 N 0.2434(2) 0.3096(2) 0.8208(2) 0.0354(10) Uani 1 1 d . . .
C623 C 0.2766(3) 0.3085(3) 0.8763(3) 0.0397(13) Uani 1 1 d . . .
C624 C 0.2306(3) 0.2684(3) 0.8853(3) 0.0452(15) Uani 1 1 d . . .
H624 H 0.2404 0.2589 0.9200 0.054 Uiso 1 1 calc R . .
C625 C 0.1702(3) 0.2465(3) 0.8348(3) 0.0462(15) Uani 1 1 d . . .
H625 H 0.1288 0.2183 0.8268 0.055 Uiso 1 1 calc R . .
C626 C 0.1263(3) 0.2672(3) 0.7401(3) 0.0370(12) Uani 1 1 d . . .
H62A H 0.0884 0.2237 0.7168 0.044 Uiso 1 1 calc R . .
H62B H 0.1442 0.2680 0.7093 0.044 Uiso 1 1 calc R . .
N631 N 0.2234(2) -0.3516(2) 0.2933(2) 0.0309(9) Uani 1 1 d . . .
C632 C 0.1953(3) -0.4163(3) 0.2742(3) 0.0314(11) Uani 1 1 d . . .
C633 C 0.2186(3) -0.4643(3) 0.2456(3) 0.0427(14) Uani 1 1 d . . .
H633 H 0.1967 -0.5098 0.2320 0.051 Uiso 1 1 calc R . .
C634 C 0.2736(3) -0.4449(3) 0.2373(3) 0.0522(17) Uani 1 1 d . . .
H634 H 0.2915 -0.4765 0.2192 0.063 Uiso 1 1 calc R . .
C635 C 0.3033(3) -0.3775(3) 0.2559(3) 0.0509(16) Uani 1 1 d . . .
H635 H 0.3407 -0.3628 0.2494 0.061 Uiso 1 1 calc R . .
C636 C 0.2766(3) -0.3333(3) 0.2839(3) 0.0378(13) Uani 1 1 d . . .
H636 H 0.2969 -0.2876 0.2972 0.045 Uiso 1 1 calc R . .
N641 N 0.0653(2) -0.4116(2) 0.3206(2) 0.0318(10) Uani 1 1 d . . .
N642 N 0.1156(2) -0.3835(2) 0.3122(2) 0.0280(9) Uani 1 1 d . . .
C643 C 0.1368(3) -0.4326(3) 0.2867(3) 0.0326(11) Uani 1 1 d . . .
C644 C 0.0991(4) -0.4923(3) 0.2783(3) 0.0526(17) Uani 1 1 d . . .
H644 H 0.1040 -0.5342 0.2616 0.063 Uiso 1 1 calc R . .
C645 C 0.0531(4) -0.4769(3) 0.2999(3) 0.0515(17) Uani 1 1 d . . .
H645 H 0.0189 -0.5069 0.3001 0.062 Uiso 1 1 calc R . .
C646 C 0.0211(3) -0.3773(3) 0.3367(3) 0.0351(12) Uani 1 1 d . . .
H64A H 0.0490 -0.3309 0.3736 0.042 Uiso 1 1 calc R . .
H64B H -0.0054 -0.4006 0.3512 0.042 Uiso 1 1 calc R . .
C651 C -0.1001(3) -0.3234(3) 0.2416(3) 0.0379(13) Uani 1 1 d . . .
C652 C -0.0542(3) -0.3265(3) 0.2926(3) 0.0312(11) Uani 1 1 d . . .
H652 H -0.0418 -0.2953 0.3369 0.037 Uiso 1 1 calc R . .
C653 C -0.0263(3) -0.3755(3) 0.2790(3) 0.0343(12) Uani 1 1 d . . .
C654 C -0.0438(3) -0.4198(3) 0.2144(3) 0.0436(14) Uani 1 1 d . . .
H654 H -0.0246 -0.4526 0.2044 0.052 Uiso 1 1 calc R . .
C655 C -0.0897(3) -0.4159(4) 0.1639(3) 0.0538(18) Uani 1 1 d . . .
H655 H -0.1016 -0.4465 0.1196 0.065 Uiso 1 1 calc R . .
C656 C -0.1182(3) -0.3689(3) 0.1766(3) 0.0439(14) Uani 1 1 d . . .
H656 H -0.1499 -0.3675 0.1416 0.053 Uiso 1 1 calc R . .
B11 B 0.0108(4) 0.2233(4) 0.5162(3) 0.0429(5) Uani 1 1 d U . .
F12 F 0.05428(17) 0.21749(17) 0.56819(17) 0.0469(6) Uani 1 1 d U . .
F13 F -0.01816(16) 0.26779(17) 0.54229(16) 0.0430(6) Uani 1 1 d U . .
F14 F 0.04968(16) 0.25148(16) 0.49374(16) 0.0439(6) Uani 1 1 d U . .
F15 F -0.03734(17) 0.16207(17) 0.46651(16) 0.0447(6) Uani 1 1 d U . .
B21 B 0.4728(4) 0.7431(4) 0.3766(4) 0.0540(6) Uani 1 1 d U . .
F22 F 0.54055(18) 0.7883(2) 0.41060(19) 0.0529(7) Uani 1 1 d U . .
F23 F 0.45119(18) 0.7402(2) 0.42027(19) 0.0550(6) Uani 1 1 d U . .
F24 F 0.43260(18) 0.7626(2) 0.33782(19) 0.0549(6) Uani 1 1 d U . .
F25 F 0.47011(19) 0.6806(2) 0.3343(2) 0.0617(7) Uani 1 1 d U . .
B31 B 0.2732(2) 0.24768(19) 0.0477(2) 0.0964(11) Uiso 1 1 d DU . .
F32 F 0.3160(2) 0.2288(2) 0.0847(2) 0.0963(12) Uiso 1 1 d DU A .
F33X F 0.2254(2) 0.2592(3) 0.0678(3) 0.0954(12) Uiso 0.812(5) 1 d PDU A 1
F34X F 0.2396(3) 0.1992(3) -0.01805(18) 0.0972(12) Uiso 0.812(5) 1 d PDU A 1
F35X F 0.3076(3) 0.3059(2) 0.0523(3) 0.0984(12) Uiso 0.812(5) 1 d PDU A 1
F33Y F 0.2742(8) 0.3096(5) 0.0860(4) 0.0970(12) Uiso 0.188(5) 1 d PDU A 2
F34Y F 0.2904(7) 0.2514(9) 0.0010(6) 0.0972(12) Uiso 0.188(5) 1 d PDU A 2
F35Y F 0.2076(2) 0.2026(6) 0.0146(8) 0.0967(12) Uiso 0.188(5) 1 d PDU A 2
B41 B 0.9373(4) 0.1601(4) 0.0507(4) 0.0472(6) Uani 1 1 d U . .
F42 F 0.91251(18) 0.09464(18) 0.03765(17) 0.0468(6) Uani 1 1 d U . .
F43 F 0.97807(19) 0.20341(18) 0.11780(17) 0.0497(6) Uani 1 1 d U . .
F44 F 0.88286(19) 0.17793(18) 0.02952(18) 0.0509(6) Uani 1 1 d U . .
F45 F 0.97278(19) 0.16333(18) 0.01619(18) 0.0510(6) Uani 1 1 d U . .
B51 B 0.5416(2) 0.2771(2) 0.3051(2) 0.0579(10) Uiso 0.50 1 d PDU . .
F52 F 0.6040(2) 0.3250(3) 0.3548(2) 0.0528(12) Uiso 0.50 1 d PDU . .
F53 F 0.5158(3) 0.2368(3) 0.3260(3) 0.0591(12) Uiso 0.50 1 d PDU . .
F54 F 0.5480(3) 0.2381(3) 0.2504(2) 0.0632(13) Uiso 0.50 1 d PDU . .
F55 F 0.4990(3) 0.3084(3) 0.2893(3) 0.0561(12) Uiso 0.50 1 d PDU . .
B61 B 0.9271(6) 0.9153(6) 0.3374(7) 0.0813(8) Uani 1 1 d U . .
F62 F 0.9750(2) 0.9072(2) 0.3213(3) 0.0803(8) Uani 1 1 d U . .
F63 F 0.8678(3) 0.8910(3) 0.2815(3) 0.0893(9) Uani 1 1 d U . .
F64 F 0.9097(3) 0.8795(2) 0.3649(3) 0.0861(8) Uani 1 1 d U . .
F65 F 0.9406(2) 0.9836(2) 0.3778(3) 0.0770(8) Uani 1 1 d U . .
B71 B 0.9053(2) 0.4336(2) 0.3167(2) 0.1001(12) Uiso 1 1 d DU . .
F72X F 0.9410(4) 0.3964(4) 0.2953(5) 0.0975(14) Uiso 0.442(5) 1 d PDU B 1
F73X F 0.8627(4) 0.3994(4) 0.3309(5) 0.1000(13) Uiso 0.442(5) 1 d PDU B 1
F74X F 0.8693(5) 0.4451(5) 0.2684(4) 0.1030(14) Uiso 0.442(5) 1 d PDU B 1
F75X F 0.9502(4) 0.4943(3) 0.3727(3) 0.1012(14) Uiso 0.442(5) 1 d PDU B 1
F72Y F 0.9248(4) 0.4060(4) 0.2690(3) 0.0986(14) Uiso 0.558(5) 1 d PDU B 2
F73Y F 0.9187(4) 0.4069(4) 0.3573(3) 0.1008(14) Uiso 0.558(5) 1 d PDU B 2
F74Y F 0.8367(2) 0.4185(4) 0.2870(4) 0.1013(13) Uiso 0.558(5) 1 d PDU B 2
F75Y F 0.9389(4) 0.5021(2) 0.3530(3) 0.1001(14) Uiso 0.558(5) 1 d PDU B 2
B81 B 0.5563(2) -0.0182(2) 0.6291(2) 0.0650(12) Uiso 0.50 1 d PDU . .
F82 F 0.5290(3) -0.0301(3) 0.5656(2) 0.0575(13) Uiso 0.50 1 d PDU . .
F83 F 0.5483(4) -0.0783(3) 0.6280(3) 0.0681(13) Uiso 0.50 1 d PDU . .
F84 F 0.5239(3) 0.0140(3) 0.6614(3) 0.0669(13) Uiso 0.50 1 d PDU . .
F85 F 0.6237(2) 0.0216(3) 0.6615(3) 0.0699(14) Uiso 0.50 1 d PDU . .
O11S O 0.1639(3) 0.0265(3) -0.0556(2) 0.0628(13) Uani 1 1 d . . .
O12S O 0.1356(2) 0.0688(2) 0.0201(2) 0.0577(12) Uani 1 1 d . . .
N13S N 0.1709(3) 0.0443(3) -0.0008(2) 0.0426(12) Uani 1 1 d . . .
C14S C 0.2227(3) 0.0328(4) 0.0421(3) 0.0580(18) Uani 1 1 d . . .
H14C H 0.2231 0.0497 0.0850 0.087 Uiso 1 1 calc R . .
H14D H 0.2667 0.0563 0.0478 0.087 Uiso 1 1 calc R . .
H14E H 0.2132 -0.0154 0.0222 0.087 Uiso 1 1 calc R . .
O21S O 0.5346(3) 0.8721(3) 0.3275(3) 0.0639(13) Uani 1 1 d . . .
O22S O 0.6310(2) 0.9317(2) 0.4090(2) 0.0592(13) Uani 1 1 d . . .
N23S N 0.5718(3) 0.9073(2) 0.3872(3) 0.0446(12) Uani 1 1 d . . .
C24S C 0.5424(4) 0.9254(4) 0.4335(4) 0.0601(19) Uani 1 1 d . . .
H24C H 0.4936 0.9011 0.4092 0.090 Uiso 1 1 calc R . .
H24D H 0.5529 0.9737 0.4551 0.090 Uiso 1 1 calc R . .
H24E H 0.5614 0.9132 0.4667 0.090 Uiso 1 1 calc R . .
O31S O 0.3106(7) 0.9297(6) 0.0630(7) 0.098(4) Uiso 0.50 1 d PD . .
O32S O 0.3709(6) 0.8740(7) 0.0481(7) 0.100(4) Uiso 0.50 1 d PD . .
N33S N 0.3128(6) 0.8793(6) 0.0350(6) 0.066(3) Uiso 0.50 1 d PD . .
C34S C 0.2590(6) 0.8181(6) -0.0025(7) 0.066(4) Uiso 0.50 1 d PD . .
H34C H 0.2746 0.7821 -0.0199 0.098 Uiso 0.50 1 calc PR . .
H34D H 0.2248 0.8177 -0.0390 0.098 Uiso 0.50 1 calc PR . .
H34E H 0.2397 0.8112 0.0250 0.098 Uiso 0.50 1 calc PR . .
O41S O 0.4807(6) 0.2375(5) 0.0564(5) 0.072(3) Uiso 0.50 1 d PD . .
O42S O 0.4789(9) 0.2685(7) 0.1501(6) 0.125(5) Uiso 0.50 1 d PD . .
N43S N 0.4730(6) 0.2767(5) 0.1012(5) 0.055(3) Uiso 0.50 1 d PD . .
C44S C 0.4656(10) 0.3341(7) 0.1031(8) 0.088(5) Uiso 0.50 1 d PD . .
H44C H 0.4628 0.3609 0.1433 0.131 Uiso 0.50 1 calc PR . .
H44D H 0.4244 0.3218 0.0647 0.131 Uiso 0.50 1 calc PR . .
H44E H 0.5043 0.3603 0.1029 0.131 Uiso 0.50 1 calc PR . .
O51S O 0.1469(4) 0.2874(4) 0.2293(4) 0.128(3) Uiso 1 1 d D . .
O52S O 0.1242(4) 0.3651(4) 0.2118(4) 0.118(3) Uiso 1 1 d D . .
N53S N 0.1315(4) 0.3110(3) 0.1922(3) 0.0726(18) Uiso 1 1 d D . .
C54S C 0.1224(5) 0.2732(4) 0.1274(4) 0.080(2) Uiso 1 1 d D . .
H54C H 0.1102 0.2967 0.1035 0.120 Uiso 1 1 calc R . .
H54D H 0.0866 0.2291 0.1048 0.120 Uiso 1 1 calc R . .
H54E H 0.1643 0.2677 0.1291 0.120 Uiso 1 1 calc R . .
O61X O 0.8300(4) 0.9783(3) 0.4374(3) 0.053(2) Uiso 0.692(10) 1 d PD C 1
O62X O 0.8180(3) 0.8868(3) 0.4381(4) 0.041(2) Uiso 0.692(10) 1 d PD C 1
N63X N 0.8514(4) 0.9419(3) 0.4553(3) 0.0255(15) Uiso 0.692(10) 1 d PD C 1
C64X C 0.9230(4) 0.9731(4) 0.5031(4) 0.041(2) Uiso 0.692(10) 1 d PD C 1
H64C H 0.9360 0.9412 0.5152 0.061 Uiso 0.692(10) 1 calc PR C 1
H64D H 0.9307 1.0131 0.5424 0.061 Uiso 0.692(10) 1 calc PR C 1
H64E H 0.9498 0.9859 0.4835 0.061 Uiso 0.692(10) 1 calc PR C 1
O61Y O 0.8815(7) 0.9944(6) 0.4608(7) 0.047(4) Uiso 0.308(10) 1 d PD C 2
O62Y O 0.9253(8) 0.9324(9) 0.4899(9) 0.075(6) Uiso 0.308(10) 1 d PD C 2
N63Y N 0.8740(8) 0.9394(7) 0.4584(7) 0.032(4) Uiso 0.308(10) 1 d PD C 2
C64Y C 0.8085(7) 0.8973(9) 0.4323(11) 0.031(5) Uiso 0.308(10) 1 d PD C 2
H64F H 0.8079 0.8558 0.4327 0.047 Uiso 0.308(10) 1 calc PR C 2
H64G H 0.7834 0.8867 0.3869 0.047 Uiso 0.308(10) 1 calc PR C 2
H64H H 0.7878 0.9193 0.4586 0.047 Uiso 0.308(10) 1 calc PR C 2
O71S O 0.8868(3) 0.3456(2) 0.5020(3) 0.0661(15) Uani 1 1 d . . .
O72S O 0.8795(2) 0.2661(3) 0.4151(3) 0.0594(12) Uani 1 1 d . . .
N73S N 0.9094(3) 0.3224(3) 0.4645(3) 0.0508(13) Uani 1 1 d . . .
C74S C 0.9781(4) 0.3630(4) 0.4803(4) 0.064(2) Uani 1 1 d . . .
H74A H 0.9898 0.3382 0.4461 0.097 Uiso 1 1 calc R . .
H74B H 1.0108 0.3720 0.5228 0.097 Uiso 1 1 calc R . .
H74C H 0.9788 0.4055 0.4823 0.097 Uiso 1 1 calc R . .
O81S O 0.9469(3) 0.8335(4) 0.1452(4) 0.093(2) Uani 1 1 d . . .
O82S O 1.0309(3) 0.8763(3) 0.1366(3) 0.0697(14) Uani 1 1 d . . .
N83S N 0.9697(4) 0.8502(3) 0.1150(3) 0.0606(17) Uani 1 1 d . . .
C84S C 0.9244(3) 0.8505(3) 0.0560(3) 0.0523(16) Uani 1 1 d . . .
H84A H 0.9511 0.8666 0.0378 0.078 Uiso 1 1 calc R . .
H84B H 0.9009 0.8802 0.0688 0.078 Uiso 1 1 calc R . .
H84C H 0.8914 0.8049 0.0228 0.078 Uiso 1 1 calc R . .
O91S O 0.0215(8) 0.2747(6) 0.2978(7) 0.113(5) Uiso 0.50 1 d PD . .
O92S O 0.0548(7) 0.3583(6) 0.3961(6) 0.092(4) Uiso 0.50 1 d PD . .
N93S N 0.0425(5) 0.3311(5) 0.3369(5) 0.042(2) Uiso 0.50 1 d PD . .
C94S C 0.0812(10) 0.3799(8) 0.3270(9) 0.091(6) Uiso 0.50 1 d PD . .
H94A H 0.0964 0.4252 0.3639 0.137 Uiso 0.50 1 calc PR . .
H94B H 0.0529 0.3770 0.2860 0.137 Uiso 0.50 1 calc PR . .
H94C H 0.1203 0.3701 0.3246 0.137 Uiso 0.50 1 calc PR . .
O11T O 0.0890(3) 0.58384(18) 0.8937(3) 0.052(2) Uiso 0.50 1 d PD . .
O12T O 0.1674(2) 0.6739(4) 0.9233(7) 0.133(6) Uiso 0.50 1 d PD . .
N13T N 0.10633(18) 0.6359(3) 0.8928(3) 0.0322(19) Uiso 0.50 1 d PD . .
C14T C 0.0578(3) 0.6525(5) 0.8568(6) 0.057(3) Uiso 0.50 1 d PD . .
H14F H 0.0799 0.6951 0.8608 0.085 Uiso 0.50 1 calc PR . .
H14G H 0.0253 0.6568 0.8740 0.085 Uiso 0.50 1 calc PR . .
H14H H 0.0346 0.6171 0.8104 0.085 Uiso 0.50 1 calc PR . .
O21T O -0.4664(4) -0.0716(4) -0.1637(4) 0.0369(17) Uiso 0.50 1 d PD . .
O22T O -0.3793(4) -0.0952(4) -0.1540(4) 0.049(2) Uiso 0.50 1 d PD . .
N23T N -0.4242(4) -0.0792(4) -0.1813(4) 0.0228(16) Uiso 0.50 1 d PD . .
C24T C -0.4276(5) -0.0717(5) -0.2382(5) 0.033(2) Uiso 0.50 1 d PD . .
H24F H -0.3906 -0.0800 -0.2471 0.050 Uiso 0.50 1 calc PR . .
H24G H -0.4239 -0.0261 -0.2282 0.050 Uiso 0.50 1 calc PR . .
H24H H -0.4705 -0.1039 -0.2770 0.050 Uiso 0.50 1 calc PR . .
O31T O 1.0220(4) 0.2798(5) 0.9834(5) 0.060(2) Uiso 0.50 1 d PD D 2
O32T O 0.9861(5) 0.3182(5) 1.0545(5) 0.071(3) Uiso 0.50 1 d PD D 2
N33T N 0.9747(6) 0.2843(6) 0.9949(6) 0.067(3) Uiso 0.50 1 d PD D 2
C34T C 0.9082(4) 0.2431(5) 0.9437(5) 0.030(2) Uiso 0.50 1 d PD D 2
H34I H 0.8762 0.2515 0.9610 0.046 Uiso 0.50 1 calc PR D 2
H34J H 0.9023 0.1959 0.9265 0.046 Uiso 0.50 1 calc PR D 2
H34K H 0.9001 0.2535 0.9084 0.046 Uiso 0.50 1 calc PR D 2
O41T O 0.3944(5) -0.0447(5) 0.3310(5) 0.057(2) Uiso 0.50 1 d P . 2

loop_
_atom_site_aniso_label
_atom_site_aniso_U_11
_atom_site_aniso_U_22
_atom_site_aniso_U_33
_atom_site_aniso_U_23
_atom_site_aniso_U_13
_atom_site_aniso_U_12
Co1 0.0221(3) 0.0334(4) 0.0241(3) 0.0177(3) 0.0124(3) 0.0125(3)
Co2 0.0225(3) 0.0342(4) 0.0250(3) 0.0157(3) 0.0143(3) 0.0100(3)
Co3 0.0314(4) 0.0342(4) 0.0288(4) 0.0148(3) 0.0173(3) 0.0101(3)
Co4 0.0266(3) 0.0270(3) 0.0244(3) 0.0148(3) 0.0161(3) 0.0139(3)
N111 0.024(2) 0.035(2) 0.023(2) 0.0193(18) 0.0135(18) 0.0140(17)
C112 0.031(3) 0.041(3) 0.027(3) 0.020(2) 0.020(2) 0.016(2)
C113 0.037(3) 0.051(3) 0.030(3) 0.021(3) 0.018(3) 0.021(3)
C114 0.047(4) 0.051(4) 0.044(3) 0.018(3) 0.027(3) 0.029(3)
C115 0.032(3) 0.049(3) 0.043(3) 0.028(3) 0.023(3) 0.026(3)
C116 0.024(2) 0.036(3) 0.029(3) 0.018(2) 0.014(2) 0.010(2)
N121 0.023(2) 0.040(2) 0.031(2) 0.024(2) 0.0161(19) 0.0132(18)
N122 0.021(2) 0.038(2) 0.027(2) 0.0231(19) 0.0120(18) 0.0110(17)
C123 0.025(2) 0.045(3) 0.024(2) 0.023(2) 0.017(2) 0.015(2)
C124 0.030(3) 0.051(3) 0.025(3) 0.019(2) 0.015(2) 0.015(2)
C125 0.032(3) 0.064(4) 0.030(3) 0.033(3) 0.017(2) 0.022(3)
C126 0.027(3) 0.048(3) 0.034(3) 0.032(3) 0.019(2) 0.021(2)
N131 0.026(2) 0.042(2) 0.026(2) 0.017(2) 0.0153(19) 0.0079(19)
C132 0.030(3) 0.036(3) 0.034(3) 0.015(2) 0.023(2) 0.009(2)
C133 0.041(3) 0.040(3) 0.035(3) 0.020(3) 0.023(3) 0.005(2)
C134 0.043(3) 0.047(3) 0.043(3) 0.017(3) 0.028(3) -0.001(3)
C135 0.034(3) 0.057(4) 0.049(4) 0.023(3) 0.027(3) 0.004(3)
C136 0.031(3) 0.050(3) 0.034(3) 0.017(3) 0.017(3) 0.008(3)
N141 0.026(2) 0.032(2) 0.027(2) 0.0154(18) 0.0168(18) 0.0156(17)
N142 0.026(2) 0.027(2) 0.026(2) 0.0148(17) 0.0172(18) 0.0099(17)
C143 0.029(3) 0.032(3) 0.026(2) 0.013(2) 0.019(2) 0.011(2)
C144 0.040(3) 0.033(3) 0.029(3) 0.016(2) 0.021(2) 0.015(2)
C145 0.036(3) 0.033(3) 0.023(2) 0.014(2) 0.017(2) 0.017(2)
C146 0.028(3) 0.031(3) 0.026(2) 0.015(2) 0.018(2) 0.011(2)
C151 0.022(2) 0.035(3) 0.021(2) 0.017(2) 0.009(2) 0.011(2)
C152 0.021(2) 0.035(3) 0.025(2) 0.020(2) 0.010(2) 0.011(2)
C153 0.018(2) 0.033(3) 0.021(2) 0.013(2) 0.0081(19) 0.0121(19)
C154 0.020(2) 0.032(3) 0.024(2) 0.013(2) 0.010(2) 0.0062(19)
C155 0.025(3) 0.036(3) 0.029(3) 0.014(2) 0.013(2) 0.013(2)
C156 0.020(2) 0.046(3) 0.023(2) 0.016(2) 0.008(2) 0.016(2)
N211 0.029(2) 0.038(2) 0.036(2) 0.023(2) 0.021(2) 0.0138(19)
C212 0.025(3) 0.041(3) 0.036(3) 0.020(3) 0.016(2) 0.010(2)
C213 0.033(3) 0.063(4) 0.053(4) 0.030(3) 0.032(3) 0.021(3)
C214 0.044(4) 0.067(4) 0.051(4) 0.033(3) 0.034(3) 0.021(3)
C215 0.044(3) 0.057(4) 0.037(3) 0.030(3) 0.023(3) 0.018(3)
C216 0.032(3) 0.047(3) 0.041(3) 0.032(3) 0.019(3) 0.015(2)
N221 0.027(2) 0.037(2) 0.028(2) 0.015(2) 0.0113(19) 0.0164(19)
N222 0.023(2) 0.036(2) 0.025(2) 0.0141(19) 0.0116(18) 0.0135(18)
C223 0.029(3) 0.039(3) 0.037(3) 0.019(2) 0.019(2) 0.015(2)
C224 0.026(3) 0.052(3) 0.039(3) 0.019(3) 0.017(3) 0.018(2)
C225 0.024(3) 0.049(3) 0.037(3) 0.018(3) 0.007(2) 0.019(2)
C226 0.037(3) 0.035(3) 0.031(3) 0.017(2) 0.013(2) 0.016(2)
N231 0.037(3) 0.042(3) 0.037(3) 0.015(2) 0.022(2) 0.012(2)
C232 0.036(3) 0.033(3) 0.050(4) 0.015(3) 0.028(3) 0.015(2)
C233 0.049(4) 0.046(4) 0.088(6) 0.029(4) 0.042(4) 0.026(3)
C234 0.066(5) 0.053(4) 0.055(4) 0.008(4) 0.035(4) 0.023(4)
C235 0.057(5) 0.064(5) 0.046(4) 0.010(4) 0.024(4) 0.023(4)
C236 0.047(4) 0.050(4) 0.038(3) 0.013(3) 0.024(3) 0.012(3)
N241 0.034(2) 0.032(2) 0.031(2) 0.018(2) 0.018(2) 0.0111(19)
N242 0.029(2) 0.030(2) 0.032(2) 0.0164(19) 0.019(2) 0.0105(18)
C243 0.032(3) 0.029(3) 0.041(3) 0.018(2) 0.020(3) 0.012(2)
C244 0.037(3) 0.037(3) 0.051(4) 0.024(3) 0.024(3) 0.018(2)
C245 0.037(3) 0.044(3) 0.046(3) 0.027(3) 0.018(3) 0.017(3)
C246 0.035(3) 0.029(3) 0.031(3) 0.016(2) 0.014(2) 0.012(2)
C251 0.025(3) 0.035(3) 0.023(2) 0.012(2) 0.004(2) 0.011(2)
C252 0.028(3) 0.030(3) 0.025(2) 0.018(2) 0.006(2) 0.008(2)
C253 0.026(3) 0.030(3) 0.025(3) 0.014(2) 0.006(2) 0.008(2)
C254 0.042(3) 0.030(3) 0.043(3) 0.017(3) 0.025(3) 0.009(2)
C255 0.048(4) 0.028(3) 0.050(4) 0.016(3) 0.028(3) 0.008(2)
C256 0.036(3) 0.035(3) 0.042(3) 0.018(3) 0.022(3) 0.010(2)
N311 0.027(2) 0.035(2) 0.035(2) 0.023(2) 0.016(2) 0.0143(18)
C312 0.023(2) 0.035(3) 0.030(3) 0.020(2) 0.010(2) 0.015(2)
C313 0.033(3) 0.037(3) 0.037(3) 0.019(2) 0.015(2) 0.020(2)
C314 0.047(4) 0.026(3) 0.049(4) 0.008(3) 0.021(3) 0.012(3)
C315 0.044(4) 0.033(3) 0.065(4) 0.022(3) 0.024(3) 0.005(3)
C316 0.034(3) 0.037(3) 0.047(3) 0.022(3) 0.020(3) 0.009(2)
N321 0.027(2) 0.030(2) 0.023(2) 0.0168(18) 0.0128(18) 0.0137(17)
N322 0.023(2) 0.026(2) 0.0186(19) 0.0116(16) 0.0096(17) 0.0096(16)
C323 0.021(2) 0.034(3) 0.019(2) 0.014(2) 0.0091(19) 0.015(2)
C324 0.029(3) 0.042(3) 0.022(2) 0.019(2) 0.013(2) 0.017(2)
C325 0.024(2) 0.038(3) 0.022(2) 0.017(2) 0.012(2) 0.012(2)
C326 0.028(3) 0.026(2) 0.017(2) 0.0108(19) 0.008(2) 0.0090(19)
N331 0.030(2) 0.031(2) 0.027(2) 0.0163(18) 0.0178(19) 0.0184(18)
C332 0.030(3) 0.033(3) 0.036(3) 0.017(2) 0.021(2) 0.020(2)
C333 0.037(3) 0.058(4) 0.031(3) 0.022(3) 0.019(3) 0.029(3)
C334 0.048(4) 0.060(4) 0.032(3) 0.025(3) 0.022(3) 0.038(3)
C335 0.059(4) 0.058(4) 0.036(3) 0.032(3) 0.027(3) 0.040(3)
C336 0.048(3) 0.037(3) 0.030(3) 0.020(2) 0.022(3) 0.023(3)
N341 0.030(2) 0.036(2) 0.036(2) 0.022(2) 0.024(2) 0.0187(19)
N342 0.029(2) 0.024(2) 0.031(2) 0.0141(18) 0.0188(19) 0.0109(17)
C343 0.028(3) 0.037(3) 0.028(3) 0.018(2) 0.016(2) 0.015(2)
C344 0.021(2) 0.045(3) 0.038(3) 0.018(3) 0.015(2) 0.014(2)
C345 0.027(3) 0.041(3) 0.044(3) 0.015(3) 0.021(3) 0.012(2)
C346 0.037(3) 0.034(3) 0.033(3) 0.021(2) 0.024(2) 0.017(2)
C351 0.029(2) 0.026(2) 0.030(3) 0.018(2) 0.018(2) 0.009(2)
C352 0.028(2) 0.022(2) 0.023(2) 0.0115(19) 0.016(2) 0.0063(19)
C353 0.027(2) 0.027(2) 0.029(3) 0.016(2) 0.016(2) 0.012(2)
C354 0.032(3) 0.031(3) 0.031(3) 0.022(2) 0.018(2) 0.014(2)
C355 0.041(3) 0.031(3) 0.021(2) 0.016(2) 0.014(2) 0.016(2)
C356 0.040(3) 0.034(3) 0.028(3) 0.021(2) 0.020(2) 0.019(2)
N411 0.025(2) 0.036(2) 0.034(2) 0.018(2) 0.014(2) 0.0097(18)
C412 0.021(2) 0.038(3) 0.033(3) 0.017(2) 0.009(2) 0.001(2)
C413 0.035(3) 0.040(3) 0.032(3) 0.018(3) 0.005(3) 0.007(2)
C414 0.036(3) 0.044(3) 0.042(3) 0.026(3) 0.001(3) 0.010(3)
C415 0.036(3) 0.049(4) 0.048(4) 0.021(3) 0.004(3) 0.020(3)
C416 0.027(3) 0.050(3) 0.040(3) 0.022(3) 0.010(3) 0.014(3)
N421 0.025(2) 0.037(2) 0.029(2) 0.017(2) 0.0138(19) 0.0113(18)
N422 0.024(2) 0.036(2) 0.028(2) 0.0192(19) 0.0145(18) 0.0087(18)
C423 0.021(2) 0.039(3) 0.027(3) 0.017(2) 0.008(2) 0.003(2)
C424 0.034(3) 0.042(3) 0.030(3) 0.016(2) 0.015(2) 0.008(2)
C425 0.039(3) 0.045(3) 0.043(3) 0.027(3) 0.025(3) 0.017(3)
C426 0.028(3) 0.037(3) 0.038(3) 0.021(2) 0.014(2) 0.016(2)
N431 0.037(3) 0.042(3) 0.047(3) 0.024(2) 0.025(2) 0.015(2)
C432 0.033(3) 0.053(4) 0.041(3) 0.028(3) 0.021(3) 0.009(3)
C433 0.053(4) 0.072(5) 0.073(5) 0.038(4) 0.046(4) 0.019(4)
C434 0.085(6) 0.069(5) 0.105(7) 0.043(5) 0.066(6) 0.003(5)
C435 0.094(7) 0.052(5) 0.144(9) 0.062(6) 0.068(7) 0.015(4)
C436 0.055(4) 0.051(4) 0.079(5) 0.034(4) 0.042(4) 0.014(3)
N441 0.036(2) 0.035(2) 0.034(2) 0.017(2) 0.019(2) 0.015(2)
N442 0.039(3) 0.040(3) 0.033(2) 0.023(2) 0.022(2) 0.017(2)
C443 0.032(3) 0.051(3) 0.033(3) 0.025(3) 0.018(2) 0.020(2)
C444 0.037(3) 0.061(4) 0.036(3) 0.025(3) 0.022(3) 0.021(3)
C445 0.040(3) 0.047(3) 0.034(3) 0.015(3) 0.017(3) 0.023(3)
C446 0.041(3) 0.032(3) 0.031(3) 0.016(2) 0.013(3) 0.014(2)
C451 0.031(3) 0.029(3) 0.032(3) 0.010(2) 0.013(2) 0.012(2)
C452 0.027(3) 0.027(2) 0.033(3) 0.014(2) 0.015(2) 0.010(2)
C453 0.030(3) 0.037(3) 0.026(3) 0.011(2) 0.010(2) 0.015(2)
C454 0.037(3) 0.040(3) 0.035(3) 0.019(3) 0.013(3) 0.005(2)
C455 0.028(3) 0.048(3) 0.037(3) 0.022(3) 0.009(3) 0.007(2)
C456 0.032(3) 0.039(3) 0.032(3) 0.019(3) 0.007(2) 0.010(2)
N511 0.020(2) 0.037(2) 0.026(2) 0.0163(19) 0.0140(18) 0.0086(17)
C512 0.031(3) 0.035(3) 0.032(3) 0.018(2) 0.017(2) 0.009(2)
C513 0.051(4) 0.036(3) 0.057(4) 0.022(3) 0.036(3) 0.007(3)
C514 0.048(4) 0.050(4) 0.057(4) 0.029(3) 0.033(3) 0.009(3)
C515 0.036(3) 0.050(3) 0.038(3) 0.024(3) 0.025(3) 0.017(3)
C516 0.033(3) 0.038(3) 0.023(2) 0.016(2) 0.015(2) 0.013(2)
N521 0.031(2) 0.045(3) 0.027(2) 0.020(2) 0.018(2) 0.022(2)
N522 0.029(2) 0.039(2) 0.031(2) 0.019(2) 0.021(2) 0.0178(19)
C523 0.027(3) 0.034(3) 0.024(3) 0.012(2) 0.010(2) 0.010(2)
C524 0.043(3) 0.037(3) 0.034(3) 0.017(2) 0.021(3) 0.017(2)
C525 0.042(3) 0.039(3) 0.031(3) 0.015(2) 0.019(3) 0.021(3)
C526 0.028(3) 0.048(3) 0.029(3) 0.016(2) 0.018(2) 0.018(2)
N531 0.025(2) 0.026(2) 0.0191(19) 0.0111(16) 0.0115(17) 0.0100(16)
C532 0.029(2) 0.023(2) 0.032(3) 0.018(2) 0.019(2) 0.0125(19)
C533 0.028(3) 0.037(3) 0.029(3) 0.020(2) 0.012(2) 0.019(2)
C534 0.041(3) 0.040(3) 0.027(3) 0.022(2) 0.011(2) 0.013(2)
C535 0.047(3) 0.041(3) 0.024(3) 0.016(2) 0.017(3) 0.012(3)
C536 0.042(3) 0.030(3) 0.030(3) 0.013(2) 0.022(3) 0.012(2)
N541 0.028(2) 0.031(2) 0.0193(19) 0.0142(17) 0.0140(17) 0.0148(17)
N542 0.026(2) 0.029(2) 0.0203(19) 0.0143(17) 0.0145(17) 0.0124(17)
C543 0.037(3) 0.037(3) 0.030(3) 0.017(2) 0.022(2) 0.019(2)
C544 0.031(3) 0.032(3) 0.031(3) 0.020(2) 0.019(2) 0.018(2)
C545 0.021(2) 0.026(2) 0.027(2) 0.017(2) 0.014(2) 0.0097(19)
C546 0.031(3) 0.028(2) 0.023(2) 0.013(2) 0.015(2) 0.015(2)
C551 0.030(3) 0.031(3) 0.020(2) 0.011(2) 0.015(2) 0.016(2)
C552 0.030(3) 0.037(3) 0.025(2) 0.015(2) 0.017(2) 0.018(2)
C553 0.029(3) 0.038(3) 0.025(3) 0.013(2) 0.018(2) 0.016(2)
C554 0.030(3) 0.043(3) 0.030(3) 0.014(2) 0.020(2) 0.009(2)
C555 0.042(3) 0.037(3) 0.035(3) 0.017(2) 0.026(3) 0.010(2)
C556 0.039(3) 0.032(3) 0.025(2) 0.017(2) 0.023(2) 0.015(2)
N611 0.040(3) 0.042(3) 0.029(2) 0.015(2) 0.016(2) 0.011(2)
C612 0.042(3) 0.043(3) 0.025(3) 0.008(2) 0.013(3) 0.014(3)
C613 0.063(5) 0.069(4) 0.031(3) 0.027(3) 0.021(3) 0.023(4)
C614 0.065(5) 0.078(5) 0.031(3) 0.022(4) 0.004(3) 0.021(4)
C615 0.042(4) 0.064(5) 0.044(4) 0.015(3) 0.010(3) 0.009(3)
C616 0.040(3) 0.048(4) 0.039(3) 0.010(3) 0.016(3) 0.005(3)
N621 0.038(3) 0.042(3) 0.041(3) 0.023(2) 0.028(2) 0.010(2)
N622 0.035(2) 0.044(3) 0.030(2) 0.019(2) 0.020(2) 0.012(2)
C623 0.043(3) 0.044(3) 0.030(3) 0.016(3) 0.021(3) 0.011(3)
C624 0.054(4) 0.057(4) 0.043(3) 0.031(3) 0.034(3) 0.022(3)
C625 0.050(4) 0.054(4) 0.055(4) 0.036(3) 0.036(3) 0.018(3)
C626 0.026(3) 0.043(3) 0.038(3) 0.017(3) 0.018(2) 0.008(2)
N631 0.032(2) 0.035(2) 0.028(2) 0.0134(19) 0.016(2) 0.0184(19)
C632 0.025(3) 0.035(3) 0.027(3) 0.011(2) 0.008(2) 0.015(2)
C633 0.037(3) 0.042(3) 0.041(3) 0.014(3) 0.015(3) 0.018(3)
C634 0.041(3) 0.054(4) 0.052(4) 0.012(3) 0.025(3) 0.027(3)
C635 0.035(3) 0.061(4) 0.048(4) 0.014(3) 0.026(3) 0.019(3)
C636 0.032(3) 0.039(3) 0.038(3) 0.012(3) 0.021(3) 0.013(2)
N641 0.035(2) 0.035(2) 0.036(2) 0.021(2) 0.023(2) 0.0149(19)
N642 0.028(2) 0.031(2) 0.026(2) 0.0127(18) 0.0152(19) 0.0120(18)
C643 0.036(3) 0.029(3) 0.034(3) 0.015(2) 0.018(2) 0.012(2)
C644 0.071(5) 0.032(3) 0.063(4) 0.022(3) 0.041(4) 0.022(3)
C645 0.072(5) 0.035(3) 0.060(4) 0.025(3) 0.046(4) 0.014(3)
C646 0.038(3) 0.030(3) 0.038(3) 0.012(2) 0.026(3) 0.010(2)
C651 0.035(3) 0.041(3) 0.037(3) 0.015(3) 0.026(3) 0.008(2)
C652 0.027(3) 0.034(3) 0.029(3) 0.012(2) 0.018(2) 0.005(2)
C653 0.030(3) 0.037(3) 0.034(3) 0.012(2) 0.023(2) 0.006(2)
C654 0.035(3) 0.044(3) 0.036(3) 0.004(3) 0.019(3) 0.013(3)
C655 0.039(3) 0.064(4) 0.028(3) 0.002(3) 0.012(3) 0.015(3)
C656 0.034(3) 0.054(4) 0.031(3) 0.014(3) 0.015(3) 0.010(3)
B11 0.0385(10) 0.0482(11) 0.0390(10) 0.0151(9) 0.0241(9) 0.0150(8)
F12 0.0407(12) 0.0499(12) 0.0418(11) 0.0160(9) 0.0203(9) 0.0155(9)
F13 0.0378(11) 0.0503(12) 0.0385(11) 0.0150(9) 0.0244(9) 0.0164(9)
F14 0.0385(11) 0.0481(12) 0.0410(11) 0.0137(9) 0.0261(9) 0.0142(9)
F15 0.0408(11) 0.0480(11) 0.0384(11) 0.0144(9) 0.0230(9) 0.0120(9)
B21 0.0413(11) 0.0704(13) 0.0611(13) 0.0364(11) 0.0296(10) 0.0242(10)
F22 0.0407(11) 0.0705(14) 0.0594(14) 0.0365(12) 0.0295(11) 0.0239(10)
F23 0.0429(12) 0.0716(14) 0.0616(14) 0.0384(12) 0.0297(11) 0.0223(11)
F24 0.0422(12) 0.0712(14) 0.0605(14) 0.0378(12) 0.0274(11) 0.0223(11)
F25 0.0433(12) 0.0725(14) 0.0674(14) 0.0301(12) 0.0279(11) 0.0260(11)
B41 0.0577(12) 0.0556(11) 0.0482(11) 0.0325(10) 0.0349(10) 0.0267(10)
F42 0.0569(13) 0.0543(12) 0.0500(12) 0.0325(10) 0.0350(11) 0.0282(10)
F43 0.0602(13) 0.0579(12) 0.0469(11) 0.0321(10) 0.0338(11) 0.0237(11)
F44 0.0597(13) 0.0551(13) 0.0528(13) 0.0313(11) 0.0326(11) 0.0291(10)
F45 0.0590(13) 0.0597(13) 0.0482(12) 0.0303(11) 0.0358(11) 0.0225(11)
B61 0.0876(17) 0.0763(15) 0.126(2) 0.0687(16) 0.0688(16) 0.0455(14)
F62 0.0876(18) 0.0758(16) 0.126(2) 0.0689(17) 0.0692(17) 0.0467(14)
F63 0.0891(18) 0.0805(17) 0.131(2) 0.0646(16) 0.0624(17) 0.0474(15)
F64 0.0941(18) 0.0760(16) 0.130(2) 0.0683(16) 0.0718(17) 0.0407(15)
F65 0.0845(18) 0.0760(15) 0.123(2) 0.0698(16) 0.0708(17) 0.0451(14)
O11S 0.079(4) 0.068(3) 0.036(3) 0.027(2) 0.019(2) 0.029(3)
O12S 0.051(3) 0.063(3) 0.058(3) 0.029(3) 0.027(2) 0.021(2)
N13S 0.045(3) 0.048(3) 0.033(3) 0.020(2) 0.019(2) 0.013(2)
C14S 0.040(4) 0.092(6) 0.040(4) 0.035(4) 0.016(3) 0.023(4)
O21S 0.059(3) 0.071(3) 0.055(3) 0.036(3) 0.021(3) 0.012(3)
O22S 0.033(2) 0.056(3) 0.061(3) 0.009(2) 0.018(2) 0.015(2)
N23S 0.043(3) 0.034(3) 0.054(3) 0.019(2) 0.025(3) 0.011(2)
C24S 0.070(5) 0.055(4) 0.082(5) 0.035(4) 0.058(4) 0.034(4)
O71S 0.089(4) 0.057(3) 0.104(4) 0.052(3) 0.079(4) 0.039(3)
O72S 0.052(3) 0.070(3) 0.057(3) 0.037(3) 0.022(2) 0.021(3)
N73S 0.058(3) 0.049(3) 0.065(4) 0.036(3) 0.038(3) 0.025(3)
C74S 0.055(4) 0.066(5) 0.076(5) 0.037(4) 0.039(4) 0.011(4)
O81S 0.108(5) 0.134(6) 0.145(6) 0.119(5) 0.098(5) 0.074(4)
O82S 0.069(4) 0.073(4) 0.062(3) 0.031(3) 0.033(3) 0.019(3)
N83S 0.090(5) 0.071(4) 0.090(5) 0.061(4) 0.076(4) 0.056(4)
C84S 0.053(4) 0.055(4) 0.038(3) 0.016(3) 0.021(3) 0.017(3)

loop_
_atom_type_symbol
_atom_type_description
_atom_type_scat_dispersion_real
_atom_type_scat_dispersion_imag
_atom_type_scat_source
C C 0.0033 0.0016 'International Tables Vol C Tables 4.2.6.8 and 6.1.1.4'
H H 0.0000 0.0000 'International Tables Vol C Tables 4.2.6.8 and 6.1.1.4'
B B 0.0013 0.0007 'International Tables Vol C Tables 4.2.6.8 and 6.1.1.4'
N N 0.0061 0.0033 'International Tables Vol C Tables 4.2.6.8 and 6.1.1.4'
O O 0.0106 0.0060 'International Tables Vol C Tables 4.2.6.8 and 6.1.1.4'
F F 0.0171 0.0103 'International Tables Vol C Tables 4.2.6.8 and 6.1.1.4'
Co Co 0.3494 0.9721 'International Tables Vol C Tables 4.2.6.8 and 6.1.1.4'

loop_
_geom_angle_atom_site_label_1
_geom_angle_atom_site_label_2
_geom_angle_atom_site_label_3
_geom_angle
_geom_angle_site_symmetry_1
_geom_angle_site_symmetry_3
_geom_angle_publ_flag
N322 Co1 N311 77.26(15) . . ?
N322 Co1 N122 89.39(15) . . ?
N311 Co1 N122 106.79(16) . . ?
N322 Co1 N222 106.21(15) . . ?
N311 Co1 N222 86.67(16) . . ?
N122 Co1 N222 161.53(15) . . ?
N322 Co1 N211 170.21(16) . . ?
N311 Co1 N211 93.72(16) . . ?
N122 Co1 N211 89.63(16) . . ?
N222 Co1 N211 76.67(16) . . ?
N322 Co1 N111 104.39(15) . . ?
N311 Co1 N111 176.52(16) . . ?
N122 Co1 N111 76.40(15) . . ?
N222 Co1 N111 89.92(15) . . ?
N211 Co1 N111 84.83(15) . . ?
N522 Co2 N131 104.80(16) . . ?
N522 Co2 N511 76.91(15) . . ?
N131 Co2 N511 175.79(17) . . ?
N522 Co2 N142 92.16(16) . . ?
N131 Co2 N142 77.75(16) . . ?
N511 Co2 N142 98.42(15) . . ?
N522 Co2 N422 159.40(16) . . ?
N131 Co2 N422 89.27(15) . . ?
N511 Co2 N422 90.12(15) . . ?
N142 Co2 N422 105.68(15) . . ?
N522 Co2 N411 87.83(17) . . ?
N131 Co2 N411 96.34(16) . . ?
N511 Co2 N411 87.54(16) . . ?
N142 Co2 N411 173.89(15) . . ?
N422 Co2 N411 75.53(16) . . ?
N622 Co3 N442 99.26(17) . . ?
N622 Co3 N231 89.83(18) . . ?
N442 Co3 N231 170.63(17) . . ?
N622 Co3 N431 170.63(19) . . ?
N442 Co3 N431 77.07(17) . . ?
N231 Co3 N431 94.29(18) . . ?
N622 Co3 N611 77.26(18) . . ?
N442 Co3 N611 88.33(18) . . ?
N231 Co3 N611 95.96(19) . . ?
N431 Co3 N611 93.92(19) . . ?
N622 Co3 N242 102.04(17) . . ?
N442 Co3 N242 98.78(16) . . ?
N231 Co3 N242 76.91(17) . . ?
N431 Co3 N242 87.11(17) . . ?
N611 Co3 N242 172.86(17) . . ?
N531 Co4 N542 77.38(14) . . ?
N531 Co4 N331 177.12(16) . . ?
N542 Co4 N331 101.64(15) . . ?
N531 Co4 N642 91.51(16) . . ?
N542 Co4 N642 101.65(15) . . ?
N331 Co4 N642 91.35(16) . . ?
N531 Co4 N342 99.89(15) . . ?
N542 Co4 N342 92.64(15) . . ?
N331 Co4 N342 77.41(16) . . ?
N642 Co4 N342 163.41(15) . . ?
N531 Co4 N631 96.85(15) . . ?
N542 Co4 N631 173.93(16) . . ?
N331 Co4 N631 84.22(15) . . ?
N642 Co4 N631 76.40(16) . . ?
N342 Co4 N631 90.20(16) . . ?
C116 N111 C112 118.8(4) . . ?
C116 N111 Co1 126.5(3) . . ?
C112 N111 Co1 114.0(3) . . ?
N111 C112 C113 122.6(5) . . ?
N111 C112 C123 115.9(4) . . ?
C113 C112 C123 121.5(5) . . ?
C114 C113 C112 117.6(5) . . ?
C114 C113 H113 121.2 . . ?
C112 C113 H113 121.2 . . ?
C113 C114 C115 120.8(5) . . ?
C113 C114 H114 119.6 . . ?
C115 C114 H114 119.6 . . ?
C114 C115 C116 117.3(5) . . ?
C114 C115 H115 121.4 . . ?
C116 C115 H115 121.4 . . ?
N111 C116 C115 122.9(5) . . ?
N111 C116 H116 118.5 . . ?
C115 C116 H116 118.5 . . ?
N122 N121 C125 109.6(4) . . ?
N122 N121 C126 120.2(4) . . ?
C125 N121 C126 127.3(4) . . ?
N121 N122 C123 105.7(4) . . ?
N121 N122 Co1 137.3(3) . . ?
C123 N122 Co1 113.8(3) . . ?
N122 C123 C124 110.9(4) . . ?
N122 C123 C112 116.6(4) . . ?
C124 C123 C112 132.4(5) . . ?
C125 C124 C123 104.8(5) . . ?
C125 C124 H124 127.6 . . ?
C123 C124 H124 127.6 . . ?
C124 C125 N121 108.9(5) . . ?
C124 C125 H125 125.6 . . ?
N121 C125 H125 125.6 . . ?
N121 C126 C151 113.0(4) . . ?
N121 C126 H12A 109.0 . . ?
C151 C126 H12A 109.0 . . ?
N121 C126 H12B 109.0 . . ?
C151 C126 H12B 109.0 . . ?
H12A C126 H12B 107.8 . . ?
C136 N131 C132 117.5(5) . . ?
C136 N131 Co2 127.0(4) . . ?
C132 N131 Co2 115.2(3) . . ?
N131 C132 C133 121.8(5) . . ?
N131 C132 C143 115.2(4) . . ?
C133 C132 C143 122.8(5) . . ?
C134 C133 C132 119.1(6) . . ?
C134 C133 H133 120.4 . . ?
C132 C133 H133 120.4 . . ?
C133 C134 C135 119.2(5) . . ?
C133 C134 H134 120.4 . . ?
C135 C134 H134 120.4 . . ?
C134 C135 C136 117.7(6) . . ?
C134 C135 H135 121.1 . . ?
C136 C135 H135 121.1 . . ?
N131 C136 C135 124.6(6) . . ?
N131 C136 H136 117.7 . . ?
C135 C136 H136 117.7 . . ?
N142 N141 C145 112.2(4) . . ?
N142 N141 C146 122.8(4) . . ?
C145 N141 C146 125.0(4) . . ?
N141 N142 C143 104.5(4) . . ?
N141 N142 Co2 141.6(3) . . ?
C143 N142 Co2 113.5(3) . . ?
N142 C143 C144 111.4(4) . . ?
N142 C143 C132 118.0(4) . . ?
C144 C143 C132 130.6(4) . . ?
C145 C144 C143 104.4(4) . . ?
C145 C144 H144 127.8 . . ?
C143 C144 H144 127.8 . . ?
N141 C145 C144 107.4(5) . . ?
N141 C145 H145 126.3 . . ?
C144 C145 H145 126.3 . . ?
N141 C146 C153 112.6(4) . . ?
N141 C146 H14A 109.1 . . ?
C153 C146 H14A 109.1 . . ?
N141 C146 H14B 109.1 . . ?
C153 C146 H14B 109.1 . . ?
H14A C146 H14B 107.8 . . ?
C156 C151 C152 118.1(4) . . ?
C156 C151 C126 122.3(4) . . ?
C152 C151 C126 119.7(4) . . ?
C151 C152 C153 121.6(4) . . ?
C151 C152 H152 119.2 . . ?
C153 C152 H152 119.2 . . ?
C152 C153 C154 119.5(4) . . ?
C152 C153 C146 118.4(4) . . ?
C154 C153 C146 122.0(4) . . ?
C153 C154 C155 118.9(4) . . ?
C153 C154 H154 120.6 . . ?
C155 C154 H154 120.6 . . ?
C156 C155 C154 120.5(5) . . ?
C156 C155 H155 119.7 . . ?
C154 C155 H155 119.7 . . ?
C155 C156 C151 121.4(4) . . ?
C155 C156 H156 119.3 . . ?
C151 C156 H156 119.3 . . ?
C216 N211 C212 118.5(4) . . ?
C216 N211 Co1 126.2(3) . . ?
C212 N211 Co1 115.2(3) . . ?
N211 C212 C213 121.9(5) . . ?
N211 C212 C223 114.7(4) . . ?
C213 C212 C223 123.4(5) . . ?
C212 C213 C214 119.3(6) . . ?
C212 C213 H213 120.4 . . ?
C214 C213 H213 120.4 . . ?
C215 C214 C213 119.3(5) . . ?
C215 C214 H214 120.4 . . ?
C213 C214 H214 120.4 . . ?
C214 C215 C216 119.2(5) . . ?
C214 C215 H215 120.4 . . ?
C216 C215 H215 120.4 . . ?
N211 C216 C215 121.8(5) . . ?
N211 C216 H216 119.1 . . ?
C215 C216 H216 119.1 . . ?
C225 N221 N222 112.3(4) . . ?
C225 N221 C226 127.0(5) . . ?
N222 N221 C226 120.0(4) . . ?
C223 N222 N221 103.9(4) . . ?
C223 N222 Co1 113.9(3) . . ?
N221 N222 Co1 140.6(3) . . ?
N222 C223 C224 111.6(5) . . ?
N222 C223 C212 118.0(5) . . ?
C224 C223 C212 130.3(5) . . ?
C225 C224 C223 104.6(5) . . ?
C225 C224 H224 127.7 . . ?
C223 C224 H224 127.7 . . ?
N221 C225 C224 107.5(5) . . ?
N221 C225 H225 126.3 . . ?
C224 C225 H225 126.3 . . ?
N221 C226 C251 113.4(4) . . ?
N221 C226 H22A 108.9 . . ?
C251 C226 H22A 108.9 . . ?
N221 C226 H22B 108.9 . . ?
C251 C226 H22B 108.9 . . ?
H22A C226 H22B 107.7 . . ?
C236 N231 C232 119.0(5) . . ?
C236 N231 Co3 125.6(5) . . ?
C232 N231 Co3 115.3(4) . . ?
N231 C232 C233 121.2(6) . . ?
N231 C232 C243 115.8(5) . . ?
C233 C232 C243 122.9(6) . . ?
C232 C233 C234 117.6(7) . . ?
C232 C233 H233 121.2 . . ?
C234 C233 H233 121.2 . . ?
C235 C234 C233 120.8(7) . . ?
C235 C234 H234 119.6 . . ?
C233 C234 H234 119.6 . . ?
C234 C235 C236 118.1(7) . . ?
C234 C235 H235 121.0 . . ?
C236 C235 H235 121.0 . . ?
N231 C236 C235 123.2(7) . . ?
N231 C236 H236 118.4 . . ?
C235 C236 H236 118.4 . . ?
C245 N241 N242 111.9(4) . . ?
C245 N241 C246 125.9(5) . . ?
N242 N241 C246 122.2(4) . . ?
C243 N242 N241 105.5(4) . . ?
C243 N242 Co3 113.0(4) . . ?
N241 N242 Co3 141.2(3) . . ?
N242 C243 C244 110.7(5) . . ?
N242 C243 C232 118.6(5) . . ?
C244 C243 C232 130.7(5) . . ?
C245 C244 C243 103.8(5) . . ?
C245 C244 H244 128.1 . . ?
C243 C244 H244 128.1 . . ?
N241 C245 C244 108.0(5) . . ?
N241 C245 H245 126.0 . . ?
C244 C245 H245 126.0 . . ?
N241 C246 C253 115.1(4) . . ?
N241 C246 H24A 108.5 . . ?
C253 C246 H24A 108.5 . . ?
N241 C246 H24B 108.5 . . ?
C253 C246 H24B 108.5 . . ?
H24A C246 H24B 107.5 . . ?
C252 C251 C256 118.1(5) . . ?
C252 C251 C226 119.5(5) . . ?
C256 C251 C226 122.3(5) . . ?
C251 C252 C253 122.4(5) . . ?
C251 C252 H252 118.8 . . ?
C253 C252 H252 118.8 . . ?
C252 C253 C254 118.6(5) . . ?
C252 C253 C246 118.6(4) . . ?
C254 C253 C246 122.8(5) . . ?
C253 C254 C255 118.9(5) . . ?
C253 C254 H254 120.6 . . ?
C255 C254 H254 120.6 . . ?
C256 C255 C254 121.0(5) . . ?
C256 C255 H255 119.5 . . ?
C254 C255 H255 119.5 . . ?
C255 C256 C251 120.9(5) . . ?
C255 C256 H256 119.5 . . ?
C251 C256 H256 119.5 . . ?
C316 N311 C312 118.4(5) . . ?
C316 N311 Co1 126.0(4) . . ?
C312 N311 Co1 115.0(3) . . ?
N311 C312 C313 121.3(5) . . ?
N311 C312 C323 115.4(4) . . ?
C313 C312 C323 123.3(5) . . ?
C314 C313 C312 118.9(5) . . ?
C314 C313 H313 120.6 . . ?
C312 C313 H313 120.6 . . ?
C313 C314 C315 118.9(5) . . ?
C313 C314 H314 120.6 . . ?
C315 C314 H314 120.6 . . ?
C316 C315 C314 119.6(6) . . ?
C316 C315 H315 120.2 . . ?
C314 C315 H315 120.2 . . ?
N311 C316 C315 122.9(5) . . ?
N311 C316 H316 118.5 . . ?
C315 C316 H316 118.5 . . ?
C325 N321 N322 110.7(4) . . ?
C325 N321 C326 127.0(4) . . ?
N322 N321 C326 122.0(4) . . ?
N321 N322 C323 104.6(4) . . ?
N321 N322 Co1 138.0(3) . . ?
C323 N322 Co1 114.5(3) . . ?
N322 C323 C324 111.9(4) . . ?
N322 C323 C312 116.8(4) . . ?
C324 C323 C312 131.3(4) . . ?
C323 C324 C325 104.5(4) . . ?
C323 C324 H324 127.8 . . ?
C325 C324 H324 127.8 . . ?
N321 C325 C324 108.3(4) . . ?
N321 C325 H325 125.8 . . ?
C324 C325 H325 125.8 . . ?
N321 C326 C351 112.2(4) . . ?
N321 C326 H32A 109.2 . . ?
C351 C326 H32A 109.2 . . ?
N321 C326 H32B 109.2 . . ?
C351 C326 H32B 109.2 . . ?
H32A C326 H32B 107.9 . . ?
C336 N331 C332 118.3(5) . . ?
C336 N331 Co4 126.2(4) . . ?
C332 N331 Co4 115.2(3) . . ?
N331 C332 C333 124.4(5) . . ?
N331 C332 C343 115.5(5) . . ?
C333 C332 C343 120.1(5) . . ?
C332 C333 C334 117.3(6) . . ?
C332 C333 H333 121.4 . . ?
C334 C333 H333 121.4 . . ?
C335 C334 C333 118.2(5) . . ?
C335 C334 H334 120.9 . . ?
C333 C334 H334 120.9 . . ?
C334 C335 C336 120.3(6) . . ?
C334 C335 H335 119.8 . . ?
C336 C335 H335 119.8 . . ?
N331 C336 C335 121.5(6) . . ?
N331 C336 H336 119.3 . . ?
C335 C336 H336 119.3 . . ?
N342 N341 C345 111.4(4) . . ?
N342 N341 C346 122.5(4) . . ?
C345 N341 C346 125.4(4) . . ?
C343 N342 N341 104.8(4) . . ?
C343 N342 Co4 113.4(3) . . ?
N341 N342 Co4 140.9(3) . . ?
N342 C343 C344 112.3(5) . . ?
N342 C343 C332 117.4(4) . . ?
C344 C343 C332 130.3(5) . . ?
C343 C344 C345 104.4(5) . . ?
C343 C344 H344 127.8 . . ?
C345 C344 H344 127.8 . . ?
N341 C345 C344 107.0(5) . . ?
N341 C345 H345 126.5 . . ?
C344 C345 H345 126.5 . . ?
N341 C346 C353 113.3(4) . . ?
N341 C346 H34A 108.9 . . ?
C353 C346 H34A 108.9 . . ?
N341 C346 H34B 108.9 . . ?
C353 C346 H34B 108.9 . . ?
H34A C346 H34B 107.7 . . ?
C356 C351 C352 119.4(5) . . ?
C356 C351 C326 121.7(4) . . ?
C352 C351 C326 119.0(4) . . ?
C353 C352 C351 120.0(4) . . ?
C353 C352 H352 120.0 . . ?
C351 C352 H352 120.0 . . ?
C352 C353 C354 120.2(4) . . ?
C352 C353 C346 117.8(4) . . ?
C354 C353 C346 121.9(4) . . ?
C355 C354 C353 119.5(5) . . ?
C355 C354 H354 120.2 . . ?
C353 C354 H354 120.2 . . ?
C354 C355 C356 119.8(5) . . ?
C354 C355 H355 120.1 . . ?
C356 C355 H355 120.1 . . ?
C351 C356 C355 121.0(5) . . ?
C351 C356 H356 119.5 . . ?
C355 C356 H356 119.5 . . ?
C412 N411 C416 119.0(5) . . ?
C412 N411 Co2 114.4(4) . . ?
C416 N411 Co2 125.6(4) . . ?
N411 C412 C413 122.1(5) . . ?
N411 C412 C423 115.2(5) . . ?
C413 C412 C423 122.6(5) . . ?
C412 C413 C414 119.6(6) . . ?
C412 C413 H413 120.2 . . ?
C414 C413 H413 120.2 . . ?
C415 C414 C413 117.9(6) . . ?
C415 C414 H414 121.0 . . ?
C413 C414 H414 121.0 . . ?
C414 C415 C416 119.2(6) . . ?
C414 C415 H415 120.4 . . ?
C416 C415 H415 120.4 . . ?
N411 C416 C415 122.1(6) . . ?
N411 C416 H416 118.9 . . ?
C415 C416 H416 118.9 . . ?
N422 N421 C425 111.1(4) . . ?
N422 N421 C426 122.0(4) . . ?
C425 N421 C426 126.8(4) . . ?
C423 N422 N421 106.2(4) . . ?
C423 N422 Co2 113.3(3) . . ?
N421 N422 Co2 139.3(3) . . ?
N422 C423 C424 110.8(5) . . ?
N422 C423 C412 119.4(5) . . ?
C424 C423 C412 129.9(5) . . ?
C425 C424 C423 105.0(5) . . ?
C425 C424 H424 127.5 . . ?
C423 C424 H424 127.5 . . ?
N421 C425 C424 106.9(5) . . ?
N421 C425 H425 126.6 . . ?
C424 C425 H425 126.6 . . ?
N421 C426 C451 114.6(4) . . ?
N421 C426 H42A 108.6 . . ?
C451 C426 H42A 108.6 . . ?
N421 C426 H42B 108.6 . . ?
C451 C426 H42B 108.6 . . ?
H42A C426 H42B 107.6 . . ?
C432 N431 C436 118.6(5) . . ?
C432 N431 Co3 115.1(4) . . ?
C436 N431 Co3 126.3(4) . . ?
N431 C432 C433 121.4(6) . . ?
N431 C432 C443 115.7(5) . . ?
C433 C432 C443 122.9(6) . . ?
C434 C433 C432 120.1(7) . . ?
C434 C433 H433 120.0 . . ?
C432 C433 H433 120.0 . . ?
C433 C434 C435 118.8(6) . . ?
C433 C434 H434 120.6 . . ?
C435 C434 H434 120.6 . . ?
C436 C435 C434 117.6(7) . . ?
C436 C435 H435 121.2 . . ?
C434 C435 H435 121.2 . . ?
N431 C436 C435 123.3(7) . . ?
N431 C436 H436 118.4 . . ?
C435 C436 H436 118.4 . . ?
N442 N441 C445 110.5(4) . . ?
N442 N441 C446 121.6(4) . . ?
C445 N441 C446 127.1(5) . . ?
C443 N442 N441 105.1(4) . . ?
C443 N442 Co3 114.3(4) . . ?
N441 N442 Co3 140.0(3) . . ?
N442 C443 C444 111.1(5) . . ?
N442 C443 C432 117.5(5) . . ?
C444 C443 C432 131.4(5) . . ?
C445 C444 C443 105.7(5) . . ?
C445 C444 H444 127.2 . . ?
C443 C444 H444 127.2 . . ?
N441 C445 C444 107.6(5) . . ?
N441 C445 H445 126.2 . . ?
C444 C445 H445 126.2 . . ?
N441 C446 C453 113.5(5) . 2_556 ?
N441 C446 H44A 108.9 . . ?
C453 C446 H44A 108.9 2_556 . ?
N441 C446 H44B 108.9 . . ?
C453 C446 H44B 108.9 2_556 . ?
H44A C446 H44B 107.7 . . ?
C456 C451 C452 118.4(5) . . ?
C456 C451 C426 123.8(5) . . ?
C452 C451 C426 117.8(5) . . ?
C453 C452 C451 121.8(5) . . ?
C453 C452 H452 119.1 . . ?
C451 C452 H452 119.1 . . ?
C452 C453 C454 119.7(5) . . ?
C452 C453 C446 118.4(5) . 2_556 ?
C454 C453 C446 121.9(5) . 2_556 ?
C455 C454 C453 118.7(5) . . ?
C455 C454 H454 120.6 . . ?
C453 C454 H454 120.6 . . ?
C454 C455 C456 121.3(5) . . ?
C454 C455 H455 119.4 . . ?
C456 C455 H455 119.4 . . ?
C451 C456 C455 120.1(5) . . ?
C451 C456 H456 119.9 . . ?
C455 C456 H456 119.9 . . ?
C512 N511 C516 118.5(4) . . ?
C512 N511 Co2 115.7(3) . . ?
C516 N511 Co2 125.8(3) . . ?
N511 C512 C513 122.3(5) . . ?
N511 C512 C523 115.5(4) . . ?
C513 C512 C523 122.2(5) . . ?
C514 C513 C512 118.5(5) . . ?
C514 C513 H513 120.8 . . ?
C512 C513 H513 120.8 . . ?
C513 C514 C515 120.0(5) . . ?
C513 C514 H514 120.0 . . ?
C515 C514 H514 120.0 . . ?
C514 C515 C516 118.1(5) . . ?
C514 C515 H515 121.0 . . ?
C516 C515 H515 121.0 . . ?
N511 C516 C515 122.7(5) . . ?
N511 C516 H516 118.7 . . ?
C515 C516 H516 118.7 . . ?
C525 N521 N522 111.0(4) . . ?
C525 N521 C526 129.1(4) . . ?
N522 N521 C526 119.8(4) . . ?
C523 N522 N521 104.3(4) . . ?
C523 N522 Co2 115.1(3) . . ?
N521 N522 Co2 139.9(3) . . ?
N522 C523 C524 111.1(5) . . ?
N522 C523 C512 116.6(4) . . ?
C524 C523 C512 132.2(5) . . ?
C525 C524 C523 104.7(5) . . ?
C525 C524 H524 127.6 . . ?
C523 C524 H524 127.6 . . ?
N521 C525 C524 108.9(5) . . ?
N521 C525 H525 125.6 . . ?
C524 C525 H525 125.6 . . ?
N521 C526 C553 112.6(4) . 2_556 ?
N521 C526 H52A 109.1 . . ?
C553 C526 H52A 109.1 2_556 . ?
N521 C526 H52B 109.1 . . ?
C553 C526 H52B 109.1 2_556 . ?
H52A C526 H52B 107.8 . . ?
C536 N531 C532 118.0(4) . . ?
C536 N531 Co4 126.5(3) . . ?
C532 N531 Co4 115.5(3) . . ?
N531 C532 C533 121.3(4) . . ?
N531 C532 C545 114.7(4) . . ?
C533 C532 C545 123.9(4) . . ?
C532 C533 C534 119.5(5) . . ?
C532 C533 H533 120.3 . . ?
C534 C533 H533 120.3 . . ?
C535 C534 C533 119.4(5) . . ?
C535 C534 H534 120.3 . . ?
C533 C534 H534 120.3 . . ?
C536 C535 C534 119.0(5) . . ?
C536 C535 H535 120.5 . . ?
C534 C535 H535 120.5 . . ?
N531 C536 C535 122.8(5) . . ?
N531 C536 H536 118.6 . . ?
C535 C536 H536 118.6 . . ?
N542 N541 C543 110.5(4) . . ?
N542 N541 C546 121.5(4) . . ?
C543 N541 C546 127.2(4) . . ?
N541 N542 C545 105.4(3) . . ?
N541 N542 Co4 139.9(3) . . ?
C545 N542 Co4 113.3(3) . . ?
N541 C543 C544 108.8(4) . . ?
N541 C543 H543 125.6 . . ?
C544 C543 H543 125.6 . . ?
C543 C544 C545 104.4(4) . . ?
C543 C544 H544 127.8 . . ?
C545 C544 H544 127.8 . . ?
N542 C545 C544 110.9(4) . . ?
N542 C545 C532 117.7(4) . . ?
C544 C545 C532 131.3(4) . . ?
N541 C546 C551 115.6(4) . . ?
N541 C546 H54A 108.4 . . ?
C551 C546 H54A 108.4 . . ?
N541 C546 H54B 108.4 . . ?
C551 C546 H54B 108.4 . . ?
H54A C546 H54B 107.5 . . ?
C556 C551 C552 118.9(5) . . ?
C556 C551 C546 125.4(5) . . ?
C552 C551 C546 115.7(4) . . ?
C553 C552 C551 119.6(5) . . ?
C553 C552 H552 120.2 . . ?
C551 C552 H552 120.2 . . ?
C552 C553 C554 121.1(5) . . ?
C552 C553 C526 120.4(5) . 2_556 ?
C554 C553 C526 118.4(5) . 2_556 ?
C553 C554 C555 118.9(5) . . ?
C553 C554 H554 120.5 . . ?
C555 C554 H554 120.5 . . ?
C556 C555 C554 120.7(5) . . ?
C556 C555 H555 119.7 . . ?
C554 C555 H555 119.7 . . ?
C551 C556 C555 120.8(5) . . ?
C551 C556 H556 119.6 . . ?
C555 C556 H556 119.6 . . ?
C612 N611 C616 117.5(5) . . ?
C612 N611 Co3 115.0(4) . . ?
C616 N611 Co3 127.4(4) . . ?
N611 C612 C613 123.2(6) . . ?
N611 C612 C623 115.7(5) . . ?
C613 C612 C623 121.0(6) . . ?
C612 C613 C614 117.8(6) . . ?
C612 C613 H613 121.1 . . ?
C614 C613 H613 121.1 . . ?
C615 C614 C613 119.3(7) . . ?
C615 C614 H614 120.4 . . ?
C613 C614 H614 120.4 . . ?
C614 C615 C616 118.9(7) . . ?
C614 C615 H615 120.6 . . ?
C616 C615 H615 120.6 . . ?
N611 C616 C615 123.2(6) . . ?
N611 C616 H616 118.4 . . ?
C615 C616 H616 118.4 . . ?
N622 N621 C625 112.1(5) . . ?
N622 N621 C626 121.1(4) . . ?
C625 N621 C626 126.6(5) . . ?
N621 N622 C623 105.2(4) . . ?
N621 N622 Co3 140.3(4) . . ?
C623 N622 Co3 114.5(4) . . ?
N622 C623 C624 109.5(5) . . ?
N622 C623 C612 117.5(5) . . ?
C624 C623 C612 132.8(6) . . ?
C625 C624 C623 106.0(5) . . ?
C625 C624 H624 127.0 . . ?
C623 C624 H624 127.0 . . ?
C624 C625 N621 107.3(5) . . ?
C624 C625 H625 126.4 . . ?
N621 C625 H625 126.4 . . ?
N621 C626 C651 113.5(5) . 2_556 ?
N621 C626 H62A 108.9 . . ?
C651 C626 H62A 108.9 2_556 . ?
N621 C626 H62B 108.9 . . ?
C651 C626 H62B 108.9 2_556 . ?
H62A C626 H62B 107.7 . . ?
C636 N631 C632 117.5(4) . . ?
C636 N631 Co4 126.4(4) . . ?
C632 N631 Co4 115.7(3) . . ?
N631 C632 C633 123.4(5) . . ?
N631 C632 C643 114.4(4) . . ?
C633 C632 C643 122.3(5) . . ?
C634 C633 C632 118.7(6) . . ?
C634 C633 H633 120.7 . . ?
C632 C633 H633 120.7 . . ?
C633 C634 C635 119.1(5) . . ?
C633 C634 H634 120.4 . . ?
C635 C634 H634 120.4 . . ?
C636 C635 C634 118.0(5) . . ?
C636 C635 H635 121.0 . . ?
C634 C635 H635 121.0 . . ?
N631 C636 C635 123.3(6) . . ?
N631 C636 H636 118.4 . . ?
C635 C636 H636 118.4 . . ?
N642 N641 C645 111.6(4) . . ?
N642 N641 C646 121.6(4) . . ?
C645 N641 C646 125.5(5) . . ?
N641 N642 C643 105.3(4) . . ?
N641 N642 Co4 138.9(3) . . ?
C643 N642 Co4 113.7(3) . . ?
N642 C643 C644 111.2(5) . . ?
N642 C643 C632 118.5(4) . . ?
C644 C643 C632 130.3(5) . . ?
C645 C644 C643 104.2(5) . . ?
C645 C644 H644 127.9 . . ?
C643 C644 H644 127.9 . . ?
N641 C645 C644 107.6(5) . . ?
N641 C645 H645 126.2 . . ?
C644 C645 H645 126.2 . . ?
N641 C646 C653 112.4(4) . . ?
N641 C646 H64A 109.1 . . ?
C653 C646 H64A 109.1 . . ?
N641 C646 H64B 109.1 . . ?
C653 C646 H64B 109.1 . . ?
H64A C646 H64B 107.9 . . ?
C656 C651 C652 120.0(5) . . ?
C656 C651 C626 122.3(6) . 2_556 ?
C652 C651 C626 117.7(5) . 2_556 ?
C651 C652 C653 120.4(5) . . ?
C651 C652 H652 119.8 . . ?
C653 C652 H652 119.8 . . ?
C654 C653 C652 119.2(6) . . ?
C654 C653 C646 123.4(5) . . ?
C652 C653 C646 117.4(4) . . ?
C653 C654 C655 119.6(6) . . ?
C653 C654 H654 120.2 . . ?
C655 C654 H654 120.2 . . ?
C656 C655 C654 121.7(5) . . ?
C656 C655 H655 119.2 . . ?
C654 C655 H655 119.2 . . ?
C655 C656 C651 119.1(6) . . ?
C655 C656 H656 120.4 . . ?
C651 C656 H656 120.4 . . ?
F15 B11 F14 110.9(5) . . ?
F15 B11 F13 111.1(5) . . ?
F14 B11 F13 108.1(5) . . ?
F15 B11 F12 110.6(6) . . ?
F14 B11 F12 108.2(5) . . ?
F13 B11 F12 107.8(5) . . ?
F23 B21 F24 110.4(5) . . ?
F23 B21 F25 111.7(6) . . ?
F24 B21 F25 107.2(6) . . ?
F23 B21 F22 110.0(6) . . ?
F24 B21 F22 110.2(6) . . ?
F25 B21 F22 107.2(5) . . ?
F33Y B31 F34X 136.4(6) . . ?
F33Y B31 F33X 54.0(7) . . ?
F34X B31 F33X 107.3(3) . . ?
F33Y B31 F34Y 107.3(3) . . ?
F34X B31 F34Y 56.3(7) . . ?
F33X B31 F34Y 136.7(6) . . ?
F33Y B31 F32 111.8(3) . . ?
F34X B31 F32 111.8(3) . . ?
F33X B31 F32 111.7(3) . . ?
F34Y B31 F32 111.6(3) . . ?
F33Y B31 F35X 56.5(7) . . ?
F34X B31 F35X 107.1(3) . . ?
F33X B31 F35X 107.1(3) . . ?
F34Y B31 F35X 54.5(7) . . ?
F32 B31 F35X 111.6(3) . . ?
F33Y B31 F35Y 107.2(3) . . ?
F34X B31 F35Y 54.2(7) . . ?
F33X B31 F35Y 56.7(7) . . ?
F34Y B31 F35Y 107.1(3) . . ?
F32 B31 F35Y 111.6(3) . . ?
F35X B31 F35Y 136.8(6) . . ?
F45 B41 F43 110.6(6) . . ?
F45 B41 F42 109.6(5) . . ?
F43 B41 F42 110.0(5) . . ?
F45 B41 F44 108.8(5) . . ?
F43 B41 F44 109.6(5) . . ?
F42 B41 F44 108.2(6) . . ?
F53 B51 F55 109.57(15) . . ?
F53 B51 F54 109.37(15) . . ?
F55 B51 F54 109.62(15) . . ?
F53 B51 F52 109.49(15) . . ?
F55 B51 F52 109.37(15) . . ?
F54 B51 F52 109.41(15) . . ?
F62 B61 F64 115.8(8) . . ?
F62 B61 F63 109.7(10) . . ?
F64 B61 F63 102.2(8) . . ?
F62 B61 F65 112.2(8) . . ?
F64 B61 F65 109.6(9) . . ?
F63 B61 F65 106.5(8) . . ?
F73X B71 F75Y 123.2(5) . . ?
F73X B71 F72Y 126.5(5) . . ?
F75Y B71 F72Y 110.10(15) . . ?
F73X B71 F74X 110.17(15) . . ?
F75Y B71 F74X 84.7(4) . . ?
F72Y B71 F74X 76.6(4) . . ?
F73X B71 F73Y 50.1(4) . . ?
F75Y B71 F73Y 109.94(15) . . ?
F72Y B71 F73Y 109.75(15) . . ?
F74X B71 F73Y 159.6(4) . . ?
F73X B71 F75X 109.64(15) . . ?
F75Y B71 F75X 24.8(4) . . ?
F72Y B71 F75X 117.8(5) . . ?
F74X B71 F75X 109.28(15) . . ?
F73Y B71 F75X 85.4(4) . . ?
F73X B71 F72X 109.65(15) . . ?
F75Y B71 F72X 116.3(5) . . ?
F72Y B71 F72X 32.8(4) . . ?
F74X B71 F72X 109.24(15) . . ?
F73Y B71 F72X 77.7(4) . . ?
F75X B71 F72X 108.85(15) . . ?
F73X B71 F74Y 58.7(4) . . ?
F75Y B71 F74Y 109.09(15) . . ?
F72Y B71 F74Y 109.18(15) . . ?
F74X B71 F74Y 51.6(4) . . ?
F73Y B71 F74Y 108.75(15) . . ?
F75X B71 F74Y 122.4(5) . . ?
F72X B71 F74Y 128.5(5) . . ?
O41T B81 F85 31.6(4) 2_656 . ?
O41T B81 F83 134.2(5) 2_656 . ?
F85 B81 F83 109.70(15) . . ?
O41T B81 F82 108.3(6) 2_656 . ?
F85 B81 F82 109.44(15) . . ?
F83 B81 F82 109.60(15) . . ?
O41T B81 F84 80.8(5) 2_656 . ?
F85 B81 F84 109.42(15) . . ?
F83 B81 F84 109.24(15) . . ?
F82 B81 F84 109.43(15) . . ?
B81 F84 O41T 49.3(4) . 2_656 ?
O41T F85 B81 73.5(9) 2_656 . ?
O11S N13S O12S 124.0(6) . . ?
O11S N13S C14S 118.0(5) . . ?
O12S N13S C14S 118.0(5) . . ?
N13S C14S H14C 109.5 . . ?
N13S C14S H14D 109.5 . . ?
H14C C14S H14D 109.5 . . ?
N13S C14S H14E 109.5 . . ?
H14C C14S H14E 109.5 . . ?
H14D C14S H14E 109.5 . . ?
O22S N23S O21S 121.5(5) . . ?
O22S N23S C24S 118.2(6) . . ?
O21S N23S C24S 120.1(6) . . ?
N23S C24S H24C 109.5 . . ?
N23S C24S H24D 109.5 . . ?
H24C C24S H24D 109.5 . . ?
N23S C24S H24E 109.5 . . ?
H24C C24S H24E 109.5 . . ?
H24D C24S H24E 109.5 . . ?
O31S N33S O32S 119.2(12) . . ?
O31S N33S C34S 125.6(13) . . ?
O32S N33S C34S 113.7(11) . . ?
N33S C34S H34C 109.5 . . ?
N33S C34S H34D 109.5 . . ?
H34C C34S H34D 109.5 . . ?
N33S C34S H34E 109.5 . . ?
H34C C34S H34E 109.5 . . ?
H34D C34S H34E 109.5 . . ?
O41S N43S O42S 120.3(8) . . ?
O41S N43S C44S 120.1(8) . . ?
O42S N43S C44S 119.2(8) . . ?
N43S C44S H44C 109.5 . . ?
N43S C44S H44D 109.5 . . ?
H44C C44S H44D 109.5 . . ?
N43S C44S H44E 109.5 . . ?
H44C C44S H44E 109.5 . . ?
H44D C44S H44E 109.5 . . ?
O52S N53S O51S 120.6(8) . . ?
O52S N53S C54S 121.8(8) . . ?
O51S N53S C54S 117.6(7) . . ?
N53S C54S H54C 109.5 . . ?
N53S C54S H54D 109.5 . . ?
H54C C54S H54D 109.5 . . ?
N53S C54S H54E 109.5 . . ?
H54C C54S H54E 109.5 . . ?
H54D C54S H54E 109.5 . . ?
O62X N63X O61X 124.3(8) . . ?
O62X N63X C64X 121.3(7) . . ?
O61X N63X C64X 114.4(6) . . ?
N63X C64X H64C 109.5 . . ?
N63X C64X H64D 109.5 . . ?
H64C C64X H64D 109.5 . . ?
N63X C64X H64E 109.5 . . ?
H64C C64X H64E 109.5 . . ?
H64D C64X H64E 109.5 . . ?
O61Y N63Y O62Y 117.7(13) . . ?
O61Y N63Y C64Y 115.6(14) . . ?
O62Y N63Y C64Y 125.3(14) . . ?
N63Y C64Y H64F 109.5 . . ?
N63Y C64Y H64G 109.5 . . ?
H64F C64Y H64G 109.5 . . ?
N63Y C64Y H64H 109.5 . . ?
H64F C64Y H64H 109.5 . . ?
H64G C64Y H64H 109.5 . . ?
O71S N73S O72S 123.4(6) . . ?
O71S N73S C74S 118.3(6) . . ?
O72S N73S C74S 118.2(6) . . ?
N73S C74S H74A 109.5 . . ?
N73S C74S H74B 109.5 . . ?
H74A C74S H74B 109.5 . . ?
N73S C74S H74C 109.5 . . ?
H74A C74S H74C 109.5 . . ?
H74B C74S H74C 109.5 . . ?
O81S N83S O82S 120.9(7) . . ?
O81S N83S C84S 119.9(7) . . ?
O82S N83S C84S 118.4(5) . . ?
N83S C84S H84A 109.5 . . ?
N83S C84S H84B 109.5 . . ?
H84A C84S H84B 109.5 . . ?
N83S C84S H84C 109.5 . . ?
H84A C84S H84C 109.5 . . ?
H84B C84S H84C 109.5 . . ?
O91S N93S O92S 129.7(12) . . ?
O91S N93S C94S 118.2(11) . . ?
O92S N93S C94S 108.8(10) . . ?
N93S C94S H94A 109.5 . . ?
N93S C94S H94B 109.5 . . ?
H94A C94S H94B 109.5 . . ?
N93S C94S H94C 109.5 . . ?
H94A C94S H94C 109.5 . . ?
H94B C94S H94C 109.5 . . ?
O11T N13T O12T 120.07(2) . . ?
O11T N13T C14T 119.71(2) . . ?
O12T N13T C14T 120.22(3) . . ?
N13T C14T H14F 109.5 . . ?
N13T C14T H14G 109.5 . . ?
H14F C14T H14G 109.5 . . ?
N13T C14T H14H 109.5 . . ?
H14F C14T H14H 109.5 . . ?
H14G C14T H14H 109.5 . . ?
O21T N23T O22T 121.2(8) . . ?
O21T N23T C24T 118.9(8) . . ?
O22T N23T C24T 119.8(7) . . ?
N23T C24T H24F 109.5 . . ?
N23T C24T H24G 109.5 . . ?
H24F C24T H24G 109.5 . . ?
N23T C24T H24H 109.5 . . ?
H24F C24T H24H 109.5 . . ?
H24G C24T H24H 109.5 . . ?
O31T N33T O32T 119.0(11) . . ?
O31T N33T C34T 119.4(10) . . ?
O32T N33T C34T 120.8(10) . . ?
N33T C34T H34I 109.5 . . ?
N33T C34T H34J 109.5 . . ?
H34I C34T H34J 109.5 . . ?
N33T C34T H34K 109.5 . . ?
H34I C34T H34K 109.5 . . ?
H34J C34T H34K 109.5 . . ?
F85 O41T B81 74.9(8) 2_656 2_656 ?
F85 O41T F84 120.0(11) 2_656 2_656 ?
B81 O41T F84 49.9(4) 2_656 2_656 ?

loop_
_geom_bond_atom_site_label_1
_geom_bond_atom_site_label_2
_geom_bond_distance
_geom_bond_site_symmetry_2
_geom_bond_publ_flag
Co1 N322 2.123(4) . ?
Co1 N311 2.137(4) . ?
Co1 N122 2.145(4) . ?
Co1 N222 2.154(4) . ?
Co1 N211 2.154(4) . ?
Co1 N111 2.170(4) . ?
Co2 N522 2.124(4) . ?
Co2 N131 2.138(4) . ?
Co2 N511 2.145(4) . ?
Co2 N142 2.153(4) . ?
Co2 N422 2.194(4) . ?
Co2 N411 2.203(4) . ?
Co3 N622 2.136(4) . ?
Co3 N442 2.141(4) . ?
Co3 N231 2.146(5) . ?
Co3 N431 2.161(5) . ?
Co3 N611 2.167(5) . ?
Co3 N242 2.168(4) . ?
Co4 N531 2.129(4) . ?
Co4 N542 2.134(4) . ?
Co4 N331 2.140(4) . ?
Co4 N642 2.160(4) . ?
Co4 N342 2.165(4) . ?
Co4 N631 2.182(4) . ?
N111 C116 1.320(6) . ?
N111 C112 1.348(6) . ?
C112 C113 1.401(7) . ?
C112 C123 1.470(7) . ?
C113 C114 1.373(8) . ?
C113 H113 0.9500 . ?
C114 C115 1.390(8) . ?
C114 H114 0.9500 . ?
C115 C116 1.406(7) . ?
C115 H115 0.9500 . ?
C116 H116 0.9500 . ?
N121 N122 1.356(6) . ?
N121 C125 1.373(7) . ?
N121 C126 1.449(6) . ?
N122 C123 1.358(6) . ?
C123 C124 1.395(7) . ?
C124 C125 1.361(8) . ?
C124 H124 0.9500 . ?
C125 H125 0.9500 . ?
C126 C151 1.499(6) . ?
C126 H12A 0.9900 . ?
C126 H12B 0.9900 . ?
N131 C136 1.304(7) . ?
N131 C132 1.356(7) . ?
C132 C133 1.395(7) . ?
C132 C143 1.478(7) . ?
C133 C134 1.374(8) . ?
C133 H133 0.9500 . ?
C134 C135 1.376(9) . ?
C134 H134 0.9500 . ?
C135 C136 1.395(8) . ?
C135 H135 0.9500 . ?
C136 H136 0.9500 . ?
N141 N142 1.333(6) . ?
N141 C145 1.353(6) . ?
N141 C146 1.486(6) . ?
N142 C143 1.352(6) . ?
C143 C144 1.394(7) . ?
C144 C145 1.370(7) . ?
C144 H144 0.9500 . ?
C145 H145 0.9500 . ?
C146 C153 1.524(6) . ?
C146 H14A 0.9900 . ?
C146 H14B 0.9900 . ?
C151 C156 1.393(7) . ?
C151 C152 1.398(6) . ?
C152 C153 1.399(6) . ?
C152 H152 0.9500 . ?
C153 C154 1.401(7) . ?
C154 C155 1.408(7) . ?
C154 H154 0.9500 . ?
C155 C156 1.383(7) . ?
C155 H155 0.9500 . ?
C156 H156 0.9500 . ?
N211 C216 1.345(7) . ?
N211 C212 1.370(7) . ?
C212 C213 1.370(7) . ?
C212 C223 1.464(8) . ?
C213 C214 1.394(9) . ?
C213 H213 0.9500 . ?
C214 C215 1.373(9) . ?
C214 H214 0.9500 . ?
C215 C216 1.399(7) . ?
C215 H215 0.9500 . ?
C216 H216 0.9500 . ?
N221 C225 1.341(7) . ?
N221 N222 1.356(6) . ?
N221 C226 1.466(7) . ?
N222 C223 1.350(6) . ?
C223 C224 1.394(8) . ?
C224 C225 1.374(8) . ?
C224 H224 0.9500 . ?
C225 H225 0.9500 . ?
C226 C251 1.523(7) . ?
C226 H22A 0.9900 . ?
C226 H22B 0.9900 . ?
N231 C236 1.333(8) . ?
N231 C232 1.354(8) . ?
C232 C233 1.392(8) . ?
C232 C243 1.444(8) . ?
C233 C234 1.401(11) . ?
C233 H233 0.9500 . ?
C234 C235 1.358(11) . ?
C234 H234 0.9500 . ?
C235 C236 1.373(9) . ?
C235 H235 0.9500 . ?
C236 H236 0.9500 . ?
N241 C245 1.330(7) . ?
N241 N242 1.354(6) . ?
N241 C246 1.464(6) . ?
N242 C243 1.353(6) . ?
C243 C244 1.408(8) . ?
C244 C245 1.403(8) . ?
C244 H244 0.9500 . ?
C245 H245 0.9500 . ?
C246 C253 1.493(7) . ?
C246 H24A 0.9900 . ?
C246 H24B 0.9900 . ?
C251 C252 1.380(7) . ?
C251 C256 1.410(8) . ?
C252 C253 1.400(7) . ?
C252 H252 0.9500 . ?
C253 C254 1.410(7) . ?
C254 C255 1.412(8) . ?
C254 H254 0.9500 . ?
C255 C256 1.362(8) . ?
C255 H255 0.9500 . ?
C256 H256 0.9500 . ?
N311 C316 1.358(7) . ?
N311 C312 1.358(6) . ?
C312 C313 1.412(7) . ?
C312 C323 1.452(7) . ?
C313 C314 1.387(8) . ?
C313 H313 0.9500 . ?
C314 C315 1.397(9) . ?
C314 H314 0.9500 . ?
C315 C316 1.358(9) . ?
C315 H315 0.9500 . ?
C316 H316 0.9500 . ?
N321 C325 1.347(6) . ?
N321 N322 1.355(5) . ?
N321 C326 1.461(6) . ?
N322 C323 1.359(6) . ?
C323 C324 1.370(7) . ?
C324 C325 1.382(7) . ?
C324 H324 0.9500 . ?
C325 H325 0.9500 . ?
C326 C351 1.510(7) . ?
C326 H32A 0.9900 . ?
C326 H32B 0.9900 . ?
N331 C336 1.336(7) . ?
N331 C332 1.345(7) . ?
C332 C333 1.385(8) . ?
C332 C343 1.494(7) . ?
C333 C334 1.423(9) . ?
C333 H333 0.9500 . ?
C334 C335 1.376(9) . ?
C334 H334 0.9500 . ?
C335 C336 1.408(8) . ?
C335 H335 0.9500 . ?
C336 H336 0.9500 . ?
N341 N342 1.353(6) . ?
N341 C345 1.358(7) . ?
N341 C346 1.460(7) . ?
N342 C343 1.344(7) . ?
C343 C344 1.379(7) . ?
C344 C345 1.396(8) . ?
C344 H344 0.9500 . ?
C345 H345 0.9500 . ?
C346 C353 1.529(6) . ?
C346 H34A 0.9900 . ?
C346 H34B 0.9900 . ?
C351 C356 1.376(7) . ?
C351 C352 1.407(6) . ?
C352 C353 1.396(7) . ?
C352 H352 0.9500 . ?
C353 C354 1.403(7) . ?
C354 C355 1.390(7) . ?
C354 H354 0.9500 . ?
C355 C356 1.404(7) . ?
C355 H355 0.9500 . ?
C356 H356 0.9500 . ?
N411 C412 1.340(7) . ?
N411 C416 1.342(7) . ?
C412 C413 1.380(8) . ?
C412 C423 1.469(8) . ?
C413 C414 1.398(9) . ?
C413 H413 0.9500 . ?
C414 C415 1.389(9) . ?
C414 H414 0.9500 . ?
C415 C416 1.394(9) . ?
C415 H415 0.9500 . ?
C416 H416 0.9500 . ?
N421 N422 1.339(6) . ?
N421 C425 1.364(7) . ?
N421 C426 1.455(7) . ?
N422 C423 1.326(7) . ?
C423 C424 1.403(8) . ?
C424 C425 1.372(8) . ?
C424 H424 0.9500 . ?
C425 H425 0.9500 . ?
C426 C451 1.501(7) . ?
C426 H42A 0.9900 . ?
C426 H42B 0.9900 . ?
N431 C432 1.349(7) . ?
N431 C436 1.350(8) . ?
C432 C433 1.377(8) . ?
C432 C443 1.467(8) . ?
C433 C434 1.376(11) . ?
C433 H433 0.9500 . ?
C434 C435 1.417(13) . ?
C434 H434 0.9500 . ?
C435 C436 1.371(10) . ?
C435 H435 0.9500 . ?
C436 H436 0.9500 . ?
N441 N442 1.360(6) . ?
N441 C445 1.367(7) . ?
N441 C446 1.444(7) . ?
N442 C443 1.358(7) . ?
C443 C444 1.383(8) . ?
C444 C445 1.370(9) . ?
C444 H444 0.9500 . ?
C445 H445 0.9500 . ?
C446 C453 1.522(8) 2_556 ?
C446 H44A 0.9900 . ?
C446 H44B 0.9900 . ?
C451 C456 1.379(7) . ?
C451 C452 1.415(8) . ?
C452 C453 1.373(7) . ?
C452 H452 0.9500 . ?
C453 C454 1.407(8) . ?
C453 C446 1.522(8) 2_556 ?
C454 C455 1.390(8) . ?
C454 H454 0.9500 . ?
C455 C456 1.402(8) . ?
C455 H455 0.9500 . ?
C456 H456 0.9500 . ?
N511 C512 1.341(7) . ?
N511 C516 1.346(6) . ?
C512 C513 1.385(7) . ?
C512 C523 1.468(7) . ?
C513 C514 1.381(8) . ?
C513 H513 0.9500 . ?
C514 C515 1.381(9) . ?
C514 H514 0.9500 . ?
C515 C516 1.383(7) . ?
C515 H515 0.9500 . ?
C516 H516 0.9500 . ?
N521 C525 1.329(7) . ?
N521 N522 1.374(5) . ?
N521 C526 1.467(7) . ?
N522 C523 1.360(7) . ?
C523 C524 1.387(7) . ?
C524 C525 1.374(8) . ?
C524 H524 0.9500 . ?
C525 H525 0.9500 . ?
C526 C553 1.531(7) 2_556 ?
C526 H52A 0.9900 . ?
C526 H52B 0.9900 . ?
N531 C536 1.352(6) . ?
N531 C532 1.363(6) . ?
C532 C533 1.371(7) . ?
C532 C545 1.456(7) . ?
C533 C534 1.386(7) . ?
C533 H533 0.9500 . ?
C534 C535 1.367(8) . ?
C534 H534 0.9500 . ?
C535 C536 1.365(8) . ?
C535 H535 0.9500 . ?
C536 H536 0.9500 . ?
N541 N542 1.357(5) . ?
N541 C543 1.363(6) . ?
N541 C546 1.458(6) . ?
N542 C545 1.359(6) . ?
C543 C544 1.370(7) . ?
C543 H543 0.9500 . ?
C544 C545 1.406(6) . ?
C544 H544 0.9500 . ?
C546 C551 1.495(7) . ?
C546 H54A 0.9900 . ?
C546 H54B 0.9900 . ?
C551 C556 1.384(7) . ?
C551 C552 1.428(7) . ?
C552 C553 1.383(7) . ?
C552 H552 0.9500 . ?
C553 C554 1.393(7) . ?
C553 C526 1.531(7) 2_556 ?
C554 C555 1.398(8) . ?
C554 H554 0.9500 . ?
C555 C556 1.386(8) . ?
C555 H555 0.9500 . ?
C556 H556 0.9500 . ?
N611 C612 1.343(8) . ?
N611 C616 1.345(8) . ?
C612 C613 1.391(9) . ?
C612 C623 1.477(8) . ?
C613 C614 1.400(11) . ?
C613 H613 0.9500 . ?
C614 C615 1.375(11) . ?
C614 H614 0.9500 . ?
C615 C616 1.381(10) . ?
C615 H615 0.9500 . ?
C616 H616 0.9500 . ?
N621 N622 1.332(6) . ?
N621 C625 1.360(7) . ?
N621 C626 1.471(7) . ?
N622 C623 1.356(7) . ?
C623 C624 1.411(8) . ?
C624 C625 1.342(9) . ?
C624 H624 0.9500 . ?
C625 H625 0.9500 . ?
C626 C651 1.527(8) 2_556 ?
C626 H62A 0.9900 . ?
C626 H62B 0.9900 . ?
N631 C636 1.339(7) . ?
N631 C632 1.339(7) . ?
C632 C633 1.385(7) . ?
C632 C643 1.489(7) . ?
C633 C634 1.364(9) . ?
C633 H633 0.9500 . ?
C634 C635 1.407(10) . ?
C634 H634 0.9500 . ?
C635 C636 1.378(8) . ?
C635 H635 0.9500 . ?
C636 H636 0.9500 . ?
N641 N642 1.337(6) . ?
N641 C645 1.346(7) . ?
N641 C646 1.471(6) . ?
N642 C643 1.346(6) . ?
C643 C644 1.392(8) . ?
C644 C645 1.381(9) . ?
C644 H644 0.9500 . ?
C645 H645 0.9500 . ?
C646 C653 1.510(8) . ?
C646 H64A 0.9900 . ?
C646 H64B 0.9900 . ?
C651 C656 1.393(8) . ?
C651 C652 1.394(8) . ?
C651 C626 1.527(8) 2_556 ?
C652 C653 1.407(8) . ?
C652 H652 0.9500 . ?
C653 C654 1.383(7) . ?
C654 C655 1.397(9) . ?
C654 H654 0.9500 . ?
C655 C656 1.375(9) . ?
C655 H655 0.9500 . ?
C656 H656 0.9500 . ?
B11 F15 1.364(8) . ?
B11 F14 1.399(7) . ?
B11 F13 1.406(7) . ?
B11 F12 1.425(8) . ?
B21 F23 1.362(9) . ?
B21 F24 1.389(9) . ?
B21 F25 1.400(9) . ?
B21 F22 1.416(9) . ?
B31 F33Y 1.3783(19) . ?
B31 F34X 1.3792(19) . ?
B31 F33X 1.3796(19) . ?
B31 F34Y 1.3798(19) . ?
B31 F32 1.381(2) . ?
B31 F35X 1.3810(19) . ?
B31 F35Y 1.3812(19) . ?
B41 F45 1.382(7) . ?
B41 F43 1.391(9) . ?
B41 F42 1.394(8) . ?
B41 F44 1.396(9) . ?
B51 F53 1.382(2) . ?
B51 F55 1.383(2) . ?
B51 F54 1.383(2) . ?
B51 F52 1.383(2) . ?
B61 F62 1.310(11) . ?
B61 F64 1.367(11) . ?
B61 F63 1.380(13) . ?
B61 F65 1.414(12) . ?
B71 F73X 1.373(2) . ?
B71 F75Y 1.376(2) . ?
B71 F72Y 1.376(2) . ?
B71 F74X 1.378(2) . ?
B71 F73Y 1.380(2) . ?
B71 F75X 1.385(2) . ?
B71 F72X 1.385(2) . ?
B71 F74Y 1.389(2) . ?
B81 O41T 1.370(11) 2_656 ?
B81 F85 1.379(2) . ?
B81 F83 1.379(2) . ?
B81 F82 1.380(2) . ?
B81 F84 1.382(2) . ?
F84 O41T 1.784(11) 2_656 ?
F85 O41T 0.748(10) 2_656 ?
O11S N13S 1.203(6) . ?
O12S N13S 1.215(7) . ?
N13S C14S 1.464(8) . ?
C14S H14C 0.9800 . ?
C14S H14D 0.9800 . ?
C14S H14E 0.9800 . ?
O21S N23S 1.233(7) . ?
O22S N23S 1.188(6) . ?
N23S C24S 1.487(8) . ?
C24S H24C 0.9800 . ?
C24S H24D 0.9800 . ?
C24S H24E 0.9800 . ?
O31S N33S 1.133(12) . ?
O32S N33S 1.302(12) . ?
N33S C34S 1.386(13) . ?
C34S H34C 0.9800 . ?
C34S H34D 0.9800 . ?
C34S H34E 0.9800 . ?
O41S N43S 1.228(8) . ?
O42S N43S 1.282(8) . ?
N43S C44S 1.379(8) . ?
C44S H44C 0.9800 . ?
C44S H44D 0.9800 . ?
C44S H44E 0.9800 . ?
O51S N53S 1.252(8) . ?
O52S N53S 1.237(8) . ?
N53S C54S 1.417(9) . ?
C54S H54C 0.9800 . ?
C54S H54D 0.9800 . ?
C54S H54E 0.9800 . ?
O61X N63X 1.226(8) . ?
O62X N63X 1.183(8) . ?
N63X C64X 1.471(10) . ?
C64X H64C 0.9800 . ?
C64X H64D 0.9800 . ?
C64X H64E 0.9800 . ?
O61Y N63Y 1.248(13) . ?
O62Y N63Y 1.260(14) . ?
N63Y C64Y 1.378(15) . ?
C64Y H64F 0.9800 . ?
C64Y H64G 0.9800 . ?
C64Y H64H 0.9800 . ?
O71S N73S 1.211(7) . ?
O72S N73S 1.232(7) . ?
N73S C74S 1.497(8) . ?
C74S H74A 0.9800 . ?
C74S H74B 0.9800 . ?
C74S H74C 0.9800 . ?
O81S N83S 1.192(7) . ?
O82S N83S 1.233(8) . ?
N83S C84S 1.497(9) . ?
C84S H84A 0.9800 . ?
C84S H84B 0.9800 . ?
C84S H84C 0.9800 . ?
O91S N93S 1.161(12) . ?
O92S N93S 1.255(11) . ?
N93S C94S 1.468(13) . ?
C94S H94A 0.9800 . ?
C94S H94B 0.9800 . ?
C94S H94C 0.9800 . ?
O11T N13T 1.2271(2) . ?
O12T N13T 1.2591(3) . ?
N13T C14T 1.4051(2) . ?
C14T H14F 0.9800 . ?
C14T H14G 0.9800 . ?
C14T H14H 0.9800 . ?
O21T N23T 1.203(9) . ?
O22T N23T 1.245(9) . ?
N23T C24T 1.485(10) . ?
C24T H24F 0.9800 . ?
C24T H24G 0.9800 . ?
C24T H24H 0.9800 . ?
O31T N33T 1.222(12) . ?
O32T N33T 1.279(12) . ?
N33T C34T 1.420(12) . ?
C34T H34I 0.9800 . ?
C34T H34J 0.9800 . ?
C34T H34K 0.9800 . ?
O41T F85 0.748(10) 2_656 ?
O41T B81 1.370(11) 2_656 ?
O41T F84 1.784(11) 2_656 ?

loop_
_geom_torsion_atom_site_label_1
_geom_torsion_atom_site_label_2
_geom_torsion_atom_site_label_3
_geom_torsion_atom_site_label_4
_geom_torsion
_geom_torsion_site_symmetry_1
_geom_torsion_site_symmetry_2
_geom_torsion_site_symmetry_3
_geom_torsion_site_symmetry_4
_geom_torsion_publ_flag
N322 Co1 N111 C116 -89.0(4) . . . . ?
N311 Co1 N111 C116 29(3) . . . . ?
N122 Co1 N111 C116 -174.8(4) . . . . ?
N222 Co1 N111 C116 17.8(4) . . . . ?
N211 Co1 N111 C116 94.4(4) . . . . ?
N322 Co1 N111 C112 100.7(3) . . . . ?
N311 Co1 N111 C112 -141(2) . . . . ?
N122 Co1 N111 C112 14.9(3) . . . . ?
N222 Co1 N111 C112 -152.6(3) . . . . ?
N211 Co1 N111 C112 -76.0(3) . . . . ?
C116 N111 C112 C113 -1.2(7) . . . . ?
Co1 N111 C112 C113 169.9(4) . . . . ?
C116 N111 C112 C123 176.8(4) . . . . ?
Co1 N111 C112 C123 -12.1(5) . . . . ?
N111 C112 C113 C114 -0.3(8) . . . . ?
C123 C112 C113 C114 -178.2(5) . . . . ?
C112 C113 C114 C115 2.1(9) . . . . ?
C113 C114 C115 C116 -2.2(9) . . . . ?
C112 N111 C116 C115 1.1(7) . . . . ?
Co1 N111 C116 C115 -168.8(4) . . . . ?
C114 C115 C116 N111 0.6(8) . . . . ?
C125 N121 N122 C123 1.1(5) . . . . ?
C126 N121 N122 C123 163.4(4) . . . . ?
C125 N121 N122 Co1 158.4(4) . . . . ?
C126 N121 N122 Co1 -39.3(6) . . . . ?
N322 Co1 N122 N121 83.3(4) . . . . ?
N311 Co1 N122 N121 6.8(5) . . . . ?
N222 Co1 N122 N121 -128.6(5) . . . . ?
N211 Co1 N122 N121 -87.0(4) . . . . ?
N111 Co1 N122 N121 -171.8(5) . . . . ?
N322 Co1 N122 C123 -120.6(3) . . . . ?
N311 Co1 N122 C123 162.9(3) . . . . ?
N222 Co1 N122 C123 27.5(7) . . . . ?
N211 Co1 N122 C123 69.1(3) . . . . ?
N111 Co1 N122 C123 -15.7(3) . . . . ?
N121 N122 C123 C124 -0.1(5) . . . . ?
Co1 N122 C123 C124 -163.5(3) . . . . ?
N121 N122 C123 C112 178.1(4) . . . . ?
Co1 N122 C123 C112 14.7(5) . . . . ?
N111 C112 C123 N122 -1.6(6) . . . . ?
C113 C112 C123 N122 176.4(5) . . . . ?
N111 C112 C123 C124 176.1(5) . . . . ?
C113 C112 C123 C124 -5.9(9) . . . . ?
N122 C123 C124 C125 -0.9(6) . . . . ?
C112 C123 C124 C125 -178.7(5) . . . . ?
C123 C124 C125 N121 1.6(6) . . . . ?
N122 N121 C125 C124 -1.7(6) . . . . ?
C126 N121 C125 C124 -162.4(5) . . . . ?
N122 N121 C126 C151 -78.7(5) . . . . ?
C125 N121 C126 C151 80.2(6) . . . . ?
N522 Co2 N131 C136 92.9(5) . . . . ?
N511 Co2 N131 C136 -154(2) . . . . ?
N142 Co2 N131 C136 -178.1(5) . . . . ?
N422 Co2 N131 C136 -71.8(5) . . . . ?
N411 Co2 N131 C136 3.5(5) . . . . ?
N522 Co2 N131 C132 -93.5(4) . . . . ?
N511 Co2 N131 C132 20(2) . . . . ?
N142 Co2 N131 C132 -4.5(3) . . . . ?
N422 Co2 N131 C132 101.7(4) . . . . ?
N411 Co2 N131 C132 177.1(4) . . . . ?
C136 N131 C132 C133 -3.1(7) . . . . ?
Co2 N131 C132 C133 -177.3(4) . . . . ?
C136 N131 C132 C143 -178.7(5) . . . . ?
Co2 N131 C132 C143 7.1(5) . . . . ?
N131 C132 C133 C134 2.1(8) . . . . ?
C143 C132 C133 C134 177.3(5) . . . . ?
C132 C133 C134 C135 -1.2(9) . . . . ?
C133 C134 C135 C136 1.4(9) . . . . ?
C132 N131 C136 C135 3.5(8) . . . . ?
Co2 N131 C136 C135 176.9(4) . . . . ?
C134 C135 C136 N131 -2.7(9) . . . . ?
C145 N141 N142 C143 2.2(5) . . . . ?
C146 N141 N142 C143 -179.4(4) . . . . ?
C145 N141 N142 Co2 173.8(4) . . . . ?
C146 N141 N142 Co2 -7.8(7) . . . . ?
N522 Co2 N142 N141 -65.5(5) . . . . ?
N131 Co2 N142 N141 -170.1(5) . . . . ?
N511 Co2 N142 N141 11.6(5) . . . . ?
N422 Co2 N142 N141 104.1(5) . . . . ?
N411 Co2 N142 N141 -155.2(13) . . . . ?
N522 Co2 N142 C143 105.7(3) . . . . ?
N131 Co2 N142 C143 1.0(3) . . . . ?
N511 Co2 N142 C143 -177.2(3) . . . . ?
N422 Co2 N142 C143 -84.7(3) . . . . ?
N411 Co2 N142 C143 15.9(16) . . . . ?
N141 N142 C143 C144 -1.7(5) . . . . ?
Co2 N142 C143 C144 -176.0(3) . . . . ?
N141 N142 C143 C132 176.7(4) . . . . ?
Co2 N142 C143 C132 2.4(5) . . . . ?
N131 C132 C143 N142 -6.4(6) . . . . ?
C133 C132 C143 N142 178.0(5) . . . . ?
N131 C132 C143 C144 171.7(5) . . . . ?
C133 C132 C143 C144 -3.9(8) . . . . ?
N142 C143 C144 C145 0.7(5) . . . . ?
C132 C143 C144 C145 -177.6(5) . . . . ?
N142 N141 C145 C144 -1.9(5) . . . . ?
C146 N141 C145 C144 179.8(4) . . . . ?
C143 C144 C145 N141 0.7(5) . . . . ?
N142 N141 C146 C153 -89.9(5) . . . . ?
C145 N141 C146 C153 88.3(5) . . . . ?
N121 C126 C151 C156 -0.5(7) . . . . ?
N121 C126 C151 C152 179.9(4) . . . . ?
C156 C151 C152 C153 1.4(7) . . . . ?
C126 C151 C152 C153 -179.0(4) . . . . ?
C151 C152 C153 C154 -0.9(7) . . . . ?
C151 C152 C153 C146 176.1(4) . . . . ?
N141 C146 C153 C152 166.0(4) . . . . ?
N141 C146 C153 C154 -17.0(6) . . . . ?
C152 C153 C154 C155 -0.1(7) . . . . ?
C146 C153 C154 C155 -177.1(4) . . . . ?
C153 C154 C155 C156 0.7(7) . . . . ?
C154 C155 C156 C151 -0.1(8) . . . . ?
C152 C151 C156 C155 -0.9(7) . . . . ?
C126 C151 C156 C155 179.5(5) . . . . ?
N322 Co1 N211 C216 -65.7(11) . . . . ?
N311 Co1 N211 C216 -88.3(4) . . . . ?
N122 Co1 N211 C216 18.5(4) . . . . ?
N222 Co1 N211 C216 -174.0(5) . . . . ?
N111 Co1 N211 C216 94.8(4) . . . . ?
N322 Co1 N211 C212 117.8(9) . . . . ?
N311 Co1 N211 C212 95.2(4) . . . . ?
N122 Co1 N211 C212 -158.0(4) . . . . ?
N222 Co1 N211 C212 9.5(4) . . . . ?
N111 Co1 N211 C212 -81.6(4) . . . . ?
C216 N211 C212 C213 -3.8(8) . . . . ?
Co1 N211 C212 C213 172.9(5) . . . . ?
C216 N211 C212 C223 176.7(5) . . . . ?
Co1 N211 C212 C223 -6.5(6) . . . . ?
N211 C212 C213 C214 1.2(9) . . . . ?
C223 C212 C213 C214 -179.3(6) . . . . ?
C212 C213 C214 C215 2.1(10) . . . . ?
C213 C214 C215 C216 -2.7(10) . . . . ?
C212 N211 C216 C215 3.2(8) . . . . ?
Co1 N211 C216 C215 -173.2(4) . . . . ?
C214 C215 C216 N211 0.1(9) . . . . ?
C225 N221 N222 C223 0.6(6) . . . . ?
C226 N221 N222 C223 172.1(4) . . . . ?
C225 N221 N222 Co1 163.6(4) . . . . ?
C226 N221 N222 Co1 -24.9(7) . . . . ?
N322 Co1 N222 C223 178.5(3) . . . . ?
N311 Co1 N222 C223 -105.8(4) . . . . ?
N122 Co1 N222 C223 31.8(7) . . . . ?
N211 Co1 N222 C223 -11.2(3) . . . . ?
N111 Co1 N222 C223 73.5(4) . . . . ?
N322 Co1 N222 N221 16.6(5) . . . . ?
N311 Co1 N222 N221 92.3(5) . . . . ?
N122 Co1 N222 N221 -130.0(5) . . . . ?
N211 Co1 N222 N221 -173.1(5) . . . . ?
N111 Co1 N222 N221 -88.4(5) . . . . ?
N221 N222 C223 C224 -0.5(6) . . . . ?
Co1 N222 C223 C224 -168.8(4) . . . . ?
N221 N222 C223 C212 179.9(5) . . . . ?
Co1 N222 C223 C212 11.7(6) . . . . ?
N211 C212 C223 N222 -3.5(7) . . . . ?
C213 C212 C223 N222 177.0(5) . . . . ?
N211 C212 C223 C224 177.0(5) . . . . ?
C213 C212 C223 C224 -2.4(10) . . . . ?
N222 C223 C224 C225 0.3(6) . . . . ?
C212 C223 C224 C225 179.7(6) . . . . ?
N222 N221 C225 C224 -0.4(6) . . . . ?
C226 N221 C225 C224 -171.3(5) . . . . ?
C223 C224 C225 N221 0.1(6) . . . . ?
C225 N221 C226 C251 90.5(6) . . . . ?
N222 N221 C226 C251 -79.7(6) . . . . ?
N622 Co3 N231 C236 73.2(5) . . . . ?
N442 Co3 N231 C236 -120.9(11) . . . . ?
N431 Co3 N231 C236 -98.4(5) . . . . ?
N611 Co3 N231 C236 -3.9(5) . . . . ?
N242 Co3 N231 C236 175.6(5) . . . . ?
N622 Co3 N231 C232 -104.8(4) . . . . ?
N442 Co3 N231 C232 61.1(13) . . . . ?
N431 Co3 N231 C232 83.6(4) . . . . ?
N611 Co3 N231 C232 178.0(4) . . . . ?
N242 Co3 N231 C232 -2.4(4) . . . . ?
C236 N231 C232 C233 0.2(8) . . . . ?
Co3 N231 C232 C233 178.4(5) . . . . ?
C236 N231 C232 C243 -178.6(5) . . . . ?
Co3 N231 C232 C243 -0.4(6) . . . . ?
N231 C232 C233 C234 0.2(9) . . . . ?
C243 C232 C233 C234 178.9(6) . . . . ?
C232 C233 C234 C235 -1.4(11) . . . . ?
C233 C234 C235 C236 2.2(12) . . . . ?
C232 N231 C236 C235 0.6(9) . . . . ?
Co3 N231 C236 C235 -177.4(5) . . . . ?
C234 C235 C236 N231 -1.8(11) . . . . ?
C245 N241 N242 C243 1.1(6) . . . . ?
C246 N241 N242 C243 178.3(4) . . . . ?
C245 N241 N242 Co3 -171.3(4) . . . . ?
C246 N241 N242 Co3 5.9(8) . . . . ?
N622 Co3 N242 C243 92.0(4) . . . . ?
N442 Co3 N242 C243 -166.5(3) . . . . ?
N231 Co3 N242 C243 5.0(3) . . . . ?
N431 Co3 N242 C243 -90.0(4) . . . . ?
N611 Co3 N242 C243 8.4(15) . . . . ?
N622 Co3 N242 N241 -95.9(5) . . . . ?
N442 Co3 N242 N241 5.6(5) . . . . ?
N231 Co3 N242 N241 177.2(5) . . . . ?
N431 Co3 N242 N241 82.1(5) . . . . ?
N611 Co3 N242 N241 -179(68) . . . . ?
N241 N242 C243 C244 -1.7(5) . . . . ?
Co3 N242 C243 C244 173.2(3) . . . . ?
N241 N242 C243 C232 178.0(4) . . . . ?
Co3 N242 C243 C232 -7.1(6) . . . . ?
N231 C232 C243 N242 5.2(7) . . . . ?
C233 C232 C243 N242 -173.6(5) . . . . ?
N231 C232 C243 C244 -175.1(5) . . . . ?
C233 C232 C243 C244 6.1(9) . . . . ?
N242 C243 C244 C245 1.7(6) . . . . ?
C232 C243 C244 C245 -178.0(6) . . . . ?
N242 N241 C245 C244 -0.1(6) . . . . ?
C246 N241 C245 C244 -177.2(5) . . . . ?
C243 C244 C245 N241 -0.9(6) . . . . ?
C245 N241 C246 C253 75.5(7) . . . . ?
N242 N241 C246 C253 -101.3(5) . . . . ?
N221 C226 C251 C252 161.2(5) . . . . ?
N221 C226 C251 C256 -21.6(7) . . . . ?
C256 C251 C252 C253 -2.0(8) . . . . ?
C226 C251 C252 C253 175.3(5) . . . . ?
C251 C252 C253 C254 1.2(8) . . . . ?
C251 C252 C253 C246 -178.6(5) . . . . ?
N241 C246 C253 C252 -174.7(4) . . . . ?
N241 C246 C253 C254 5.5(8) . . . . ?
C252 C253 C254 C255 -0.5(8) . . . . ?
C246 C253 C254 C255 179.3(5) . . . . ?
C253 C254 C255 C256 0.8(9) . . . . ?
C254 C255 C256 C251 -1.6(10) . . . . ?
C252 C251 C256 C255 2.1(8) . . . . ?
C226 C251 C256 C255 -175.0(6) . . . . ?
N322 Co1 N311 C316 172.7(5) . . . . ?
N122 Co1 N311 C316 -101.9(4) . . . . ?
N222 Co1 N311 C316 65.3(5) . . . . ?
N211 Co1 N311 C316 -11.1(5) . . . . ?
N111 Co1 N311 C316 54(3) . . . . ?
N322 Co1 N311 C312 1.6(3) . . . . ?
N122 Co1 N311 C312 87.0(4) . . . . ?
N222 Co1 N311 C312 -105.9(4) . . . . ?
N211 Co1 N311 C312 177.7(4) . . . . ?
N111 Co1 N311 C312 -117(2) . . . . ?
C316 N311 C312 C313 0.1(7) . . . . ?
Co1 N311 C312 C313 172.0(4) . . . . ?
C316 N311 C312 C323 -179.3(4) . . . . ?
Co1 N311 C312 C323 -7.5(5) . . . . ?
N311 C312 C313 C314 -0.3(8) . . . . ?
C323 C312 C313 C314 179.1(5) . . . . ?
C312 C313 C314 C315 0.4(9) . . . . ?
C313 C314 C315 C316 -0.3(10) . . . . ?
C312 N311 C316 C315 0.0(8) . . . . ?
Co1 N311 C316 C315 -170.9(5) . . . . ?
C314 C315 C316 N311 0.2(10) . . . . ?
C325 N321 N322 C323 -1.8(5) . . . . ?
C326 N321 N322 C323 -175.8(4) . . . . ?
C325 N321 N322 Co1 -160.1(4) . . . . ?
C326 N321 N322 Co1 25.9(7) . . . . ?
N311 Co1 N322 N321 161.8(5) . . . . ?
N122 Co1 N322 N321 54.4(5) . . . . ?
N222 Co1 N322 N321 -115.6(4) . . . . ?
N211 Co1 N322 N321 138.6(9) . . . . ?
N111 Co1 N322 N321 -21.4(5) . . . . ?
N311 Co1 N322 C323 4.9(3) . . . . ?
N122 Co1 N322 C323 -102.5(3) . . . . ?
N222 Co1 N322 C323 87.6(3) . . . . ?
N211 Co1 N322 C323 -18.2(11) . . . . ?
N111 Co1 N322 C323 -178.2(3) . . . . ?
N321 N322 C323 C324 1.9(5) . . . . ?
Co1 N322 C323 C324 166.1(3) . . . . ?
N321 N322 C323 C312 -174.7(4) . . . . ?
Co1 N322 C323 C312 -10.5(5) . . . . ?
N311 C312 C323 N322 12.1(6) . . . . ?
C313 C312 C323 N322 -167.4(5) . . . . ?
N311 C312 C323 C324 -163.8(5) . . . . ?
C313 C312 C323 C324 16.8(8) . . . . ?
N322 C323 C324 C325 -1.3(5) . . . . ?
C312 C323 C324 C325 174.7(5) . . . . ?
N322 N321 C325 C324 1.0(5) . . . . ?
C326 N321 C325 C324 174.7(4) . . . . ?
C323 C324 C325 N321 0.2(5) . . . . ?
C325 N321 C326 C351 -93.1(6) . . . . ?
N322 N321 C326 C351 79.9(5) . . . . ?
N531 Co4 N331 C336 157(3) . . . . ?
N542 Co4 N331 C336 87.6(4) . . . . ?
N642 Co4 N331 C336 -14.6(4) . . . . ?
N342 Co4 N331 C336 177.8(4) . . . . ?
N631 Co4 N331 C336 -90.7(4) . . . . ?
N531 Co4 N331 C332 -29(3) . . . . ?
N542 Co4 N331 C332 -99.1(3) . . . . ?
N642 Co4 N331 C332 158.7(3) . . . . ?
N342 Co4 N331 C332 -9.0(3) . . . . ?
N631 Co4 N331 C332 82.5(3) . . . . ?
C336 N331 C332 C333 2.6(7) . . . . ?
Co4 N331 C332 C333 -171.2(4) . . . . ?
C336 N331 C332 C343 -178.0(4) . . . . ?
Co4 N331 C332 C343 8.2(5) . . . . ?
N331 C332 C333 C334 -0.9(8) . . . . ?
C343 C332 C333 C334 179.8(4) . . . . ?
C332 C333 C334 C335 -2.2(8) . . . . ?
C333 C334 C335 C336 3.5(8) . . . . ?
C332 N331 C336 C335 -1.2(7) . . . . ?
Co4 N331 C336 C335 171.9(4) . . . . ?
C334 C335 C336 N331 -1.8(8) . . . . ?
C345 N341 N342 C343 -2.4(5) . . . . ?
C346 N341 N342 C343 -173.1(4) . . . . ?
C345 N341 N342 Co4 -169.8(4) . . . . ?
C346 N341 N342 Co4 19.5(7) . . . . ?
N531 Co4 N342 C343 -172.6(3) . . . . ?
N542 Co4 N342 C343 109.7(3) . . . . ?
N331 Co4 N342 C343 8.4(3) . . . . ?
N642 Co4 N342 C343 -39.9(7) . . . . ?
N631 Co4 N342 C343 -75.7(3) . . . . ?
N531 Co4 N342 N341 -5.9(5) . . . . ?
N542 Co4 N342 N341 -83.6(5) . . . . ?
N331 Co4 N342 N341 175.1(5) . . . . ?
N642 Co4 N342 N341 126.8(6) . . . . ?
N631 Co4 N342 N341 91.0(5) . . . . ?
N341 N342 C343 C344 1.4(5) . . . . ?
Co4 N342 C343 C344 172.8(3) . . . . ?
N341 N342 C343 C332 -178.3(4) . . . . ?
Co4 N342 C343 C332 -6.9(5) . . . . ?
N331 C332 C343 N342 -0.7(6) . . . . ?
C333 C332 C343 N342 178.7(4) . . . . ?
N331 C332 C343 C344 179.7(5) . . . . ?
C333 C332 C343 C344 -0.9(8) . . . . ?
N342 C343 C344 C345 0.0(6) . . . . ?
C332 C343 C344 C345 179.7(5) . . . . ?
N342 N341 C345 C344 2.5(6) . . . . ?
C346 N341 C345 C344 172.8(4) . . . . ?
C343 C344 C345 N341 -1.5(6) . . . . ?
N342 N341 C346 C353 86.0(5) . . . . ?
C345 N341 C346 C353 -83.4(6) . . . . ?
N321 C326 C351 C356 20.8(6) . . . . ?
N321 C326 C351 C352 -160.5(4) . . . . ?
C356 C351 C352 C353 0.0(7) . . . . ?
C326 C351 C352 C353 -178.7(4) . . . . ?
C351 C352 C353 C354 -0.8(7) . . . . ?
C351 C352 C353 C346 -177.8(4) . . . . ?
N341 C346 C353 C352 -170.4(4) . . . . ?
N341 C346 C353 C354 12.6(6) . . . . ?
C352 C353 C354 C355 2.2(7) . . . . ?
C346 C353 C354 C355 179.1(4) . . . . ?
C353 C354 C355 C356 -2.7(7) . . . . ?
C352 C351 C356 C355 -0.5(7) . . . . ?
C326 C351 C356 C355 178.1(4) . . . . ?
C354 C355 C356 C351 1.9(8) . . . . ?
N522 Co2 N411 C412 154.6(4) . . . . ?
N131 Co2 N411 C412 -100.7(4) . . . . ?
N511 Co2 N411 C412 77.6(4) . . . . ?
N142 Co2 N411 C412 -115.4(14) . . . . ?
N422 Co2 N411 C412 -13.1(3) . . . . ?
N522 Co2 N411 C416 -13.3(4) . . . . ?
N131 Co2 N411 C416 91.3(4) . . . . ?
N511 Co2 N411 C416 -90.3(4) . . . . ?
N142 Co2 N411 C416 76.6(16) . . . . ?
N422 Co2 N411 C416 178.9(5) . . . . ?
C416 N411 C412 C413 2.7(8) . . . . ?
Co2 N411 C412 C413 -166.1(4) . . . . ?
C416 N411 C412 C423 -177.8(5) . . . . ?
Co2 N411 C412 C423 13.5(5) . . . . ?
N411 C412 C413 C414 -2.4(8) . . . . ?
C423 C412 C413 C414 178.1(5) . . . . ?
C412 C413 C414 C415 0.0(9) . . . . ?
C413 C414 C415 C416 2.0(9) . . . . ?
C412 N411 C416 C415 -0.6(8) . . . . ?
Co2 N411 C416 C415 166.9(4) . . . . ?
C414 C415 C416 N411 -1.8(9) . . . . ?
C425 N421 N422 C423 -1.7(5) . . . . ?
C426 N421 N422 C423 -178.9(4) . . . . ?
C425 N421 N422 Co2 -167.7(4) . . . . ?
C426 N421 N422 Co2 15.1(7) . . . . ?
N522 Co2 N422 C423 -26.3(6) . . . . ?
N131 Co2 N422 C423 107.5(3) . . . . ?
N511 Co2 N422 C423 -76.7(3) . . . . ?
N142 Co2 N422 C423 -175.4(3) . . . . ?
N411 Co2 N422 C423 10.8(3) . . . . ?
N522 Co2 N422 N421 139.0(5) . . . . ?
N131 Co2 N422 N421 -87.2(5) . . . . ?
N511 Co2 N422 N421 88.7(5) . . . . ?
N142 Co2 N422 N421 -10.1(5) . . . . ?
N411 Co2 N422 N421 176.1(5) . . . . ?
N421 N422 C423 C424 1.9(5) . . . . ?
Co2 N422 C423 C424 172.1(3) . . . . ?
N421 N422 C423 C412 -177.8(4) . . . . ?
Co2 N422 C423 C412 -7.6(5) . . . . ?
N411 C412 C423 N422 -4.0(7) . . . . ?
C413 C412 C423 N422 175.6(5) . . . . ?
N411 C412 C423 C424 176.4(5) . . . . ?
C413 C412 C423 C424 -4.0(9) . . . . ?
N422 C423 C424 C425 -1.4(6) . . . . ?
C412 C423 C424 C425 178.2(5) . . . . ?
N422 N421 C425 C424 0.9(6) . . . . ?
C426 N421 C425 C424 177.9(5) . . . . ?
C423 C424 C425 N421 0.3(6) . . . . ?
N422 N421 C426 C451 79.9(6) . . . . ?
C425 N421 C426 C451 -96.8(6) . . . . ?
N622 Co3 N431 C432 71.8(12) . . . . ?
N442 Co3 N431 C432 4.0(4) . . . . ?
N231 Co3 N431 C432 -172.3(4) . . . . ?
N611 Co3 N431 C432 91.4(4) . . . . ?
N242 Co3 N431 C432 -95.7(4) . . . . ?
N622 Co3 N431 C436 -111.3(11) . . . . ?
N442 Co3 N431 C436 -179.1(6) . . . . ?
N231 Co3 N431 C436 4.6(6) . . . . ?
N611 Co3 N431 C436 -91.7(6) . . . . ?
N242 Co3 N431 C436 81.2(6) . . . . ?
C436 N431 C432 C433 1.5(10) . . . . ?
Co3 N431 C432 C433 178.6(5) . . . . ?
C436 N431 C432 C443 -179.8(6) . . . . ?
Co3 N431 C432 C443 -2.6(7) . . . . ?
N431 C432 C433 C434 -4.6(12) . . . . ?
C443 C432 C433 C434 176.7(7) . . . . ?
C432 C433 C434 C435 3.6(14) . . . . ?
C433 C434 C435 C436 0.4(15) . . . . ?
C432 N431 C436 C435 2.8(11) . . . . ?
Co3 N431 C436 C435 -174.0(7) . . . . ?
C434 C435 C436 N431 -3.7(14) . . . . ?
C445 N441 N442 C443 0.6(6) . . . . ?
C446 N441 N442 C443 171.2(5) . . . . ?
C445 N441 N442 Co3 171.0(4) . . . . ?
C446 N441 N442 Co3 -18.5(8) . . . . ?
N622 Co3 N442 C443 -176.1(4) . . . . ?
N231 Co3 N442 C443 18.2(13) . . . . ?
N431 Co3 N442 C443 -4.9(4) . . . . ?
N611 Co3 N442 C443 -99.3(4) . . . . ?
N242 Co3 N442 C443 80.1(4) . . . . ?
N622 Co3 N442 N441 14.1(6) . . . . ?
N231 Co3 N442 N441 -151.6(10) . . . . ?
N431 Co3 N442 N441 -174.7(6) . . . . ?
N611 Co3 N442 N441 90.9(5) . . . . ?
N242 Co3 N442 N441 -89.7(5) . . . . ?
N441 N442 C443 C444 -0.2(6) . . . . ?
Co3 N442 C443 C444 -173.4(4) . . . . ?
N441 N442 C443 C432 178.4(5) . . . . ?
Co3 N442 C443 C432 5.2(6) . . . . ?
N431 C432 C443 N442 -1.7(8) . . . . ?
C433 C432 C443 N442 177.0(6) . . . . ?
N431 C432 C443 C444 176.6(6) . . . . ?
C433 C432 C443 C444 -4.7(10) . . . . ?
N442 C443 C444 C445 -0.2(7) . . . . ?
C432 C443 C444 C445 -178.6(6) . . . . ?
N442 N441 C445 C444 -0.8(6) . . . . ?
C446 N441 C445 C444 -170.7(5) . . . . ?
C443 C444 C445 N441 0.6(7) . . . . ?
N442 N441 C446 C453 -83.9(6) . . . 2_556 ?
C445 N441 C446 C453 85.0(7) . . . 2_556 ?
N421 C426 C451 C456 17.0(7) . . . . ?
N421 C426 C451 C452 -165.5(4) . . . . ?
C456 C451 C452 C453 -0.4(8) . . . . ?
C426 C451 C452 C453 -178.0(5) . . . . ?
C451 C452 C453 C454 -0.1(8) . . . . ?
C451 C452 C453 C446 -178.3(5) . . . 2_556 ?
C452 C453 C454 C455 0.9(8) . . . . ?
C446 C453 C454 C455 179.0(5) 2_556 . . . ?
C453 C454 C455 C456 -1.2(9) . . . . ?
C452 C451 C456 C455 0.1(8) . . . . ?
C426 C451 C456 C455 177.5(5) . . . . ?
C454 C455 C456 C451 0.8(9) . . . . ?
N522 Co2 N511 C512 -3.4(4) . . . . ?
N131 Co2 N511 C512 -118(2) . . . . ?
N142 Co2 N511 C512 -93.6(4) . . . . ?
N422 Co2 N511 C512 160.5(4) . . . . ?
N411 Co2 N511 C512 85.0(4) . . . . ?
N522 Co2 N511 C516 179.2(4) . . . . ?
N131 Co2 N511 C516 65(2) . . . . ?
N142 Co2 N511 C516 88.9(4) . . . . ?
N422 Co2 N511 C516 -17.0(4) . . . . ?
N411 Co2 N511 C516 -92.5(4) . . . . ?
C516 N511 C512 C513 -0.5(8) . . . . ?
Co2 N511 C512 C513 -178.1(5) . . . . ?
C516 N511 C512 C523 -179.9(5) . . . . ?
Co2 N511 C512 C523 2.5(6) . . . . ?
N511 C512 C513 C514 -0.3(10) . . . . ?
C523 C512 C513 C514 179.1(6) . . . . ?
C512 C513 C514 C515 2.1(10) . . . . ?
C513 C514 C515 C516 -3.0(10) . . . . ?
C512 N511 C516 C515 -0.5(8) . . . . ?
Co2 N511 C516 C515 176.9(4) . . . . ?
C514 C515 C516 N511 2.2(9) . . . . ?
C525 N521 N522 C523 -0.9(6) . . . . ?
C526 N521 N522 C523 -178.0(4) . . . . ?
C525 N521 N522 Co2 -169.6(4) . . . . ?
C526 N521 N522 Co2 13.3(7) . . . . ?
N131 Co2 N522 C523 179.8(4) . . . . ?
N511 Co2 N522 C523 3.8(4) . . . . ?
N142 Co2 N522 C523 101.9(4) . . . . ?
N422 Co2 N522 C523 -48.4(6) . . . . ?
N411 Co2 N522 C523 -84.2(4) . . . . ?
N131 Co2 N522 N521 -12.2(5) . . . . ?
N511 Co2 N522 N521 171.7(5) . . . . ?
N142 Co2 N522 N521 -90.1(5) . . . . ?
N422 Co2 N522 N521 119.5(5) . . . . ?
N411 Co2 N522 N521 83.8(5) . . . . ?
N521 N522 C523 C524 1.1(6) . . . . ?
Co2 N522 C523 C524 173.1(4) . . . . ?
N521 N522 C523 C512 -175.8(4) . . . . ?
Co2 N522 C523 C512 -3.8(6) . . . . ?
N511 C512 C523 N522 0.9(7) . . . . ?
C513 C512 C523 N522 -178.5(5) . . . . ?
N511 C512 C523 C524 -175.3(6) . . . . ?
C513 C512 C523 C524 5.3(10) . . . . ?
N522 C523 C524 C525 -0.9(6) . . . . ?
C512 C523 C524 C525 175.4(6) . . . . ?
N522 N521 C525 C524 0.3(6) . . . . ?
C526 N521 C525 C524 177.1(5) . . . . ?
C523 C524 C525 N521 0.4(6) . . . . ?
C525 N521 C526 C553 -98.8(6) . . . 2_556 ?
N522 N521 C526 C553 77.7(6) . . . 2_556 ?
N542 Co4 N531 C536 -170.4(4) . . . . ?
N331 Co4 N531 C536 119(3) . . . . ?
N642 Co4 N531 C536 -68.8(4) . . . . ?
N342 Co4 N531 C536 99.1(4) . . . . ?
N631 Co4 N531 C536 7.7(4) . . . . ?
N542 Co4 N531 C532 6.1(3) . . . . ?
N331 Co4 N531 C532 -64(3) . . . . ?
N642 Co4 N531 C532 107.7(3) . . . . ?
N342 Co4 N531 C532 -84.4(3) . . . . ?
N631 Co4 N531 C532 -175.8(3) . . . . ?
C536 N531 C532 C533 -0.7(7) . . . . ?
Co4 N531 C532 C533 -177.5(4) . . . . ?
C536 N531 C532 C545 175.6(4) . . . . ?
Co4 N531 C532 C545 -1.2(5) . . . . ?
N531 C532 C533 C534 0.3(7) . . . . ?
C545 C532 C533 C534 -175.7(5) . . . . ?
C532 C533 C534 C535 0.0(8) . . . . ?
C533 C534 C535 C536 0.0(8) . . . . ?
C532 N531 C536 C535 0.8(7) . . . . ?
Co4 N531 C536 C535 177.2(4) . . . . ?
C534 C535 C536 N531 -0.5(8) . . . . ?
C543 N541 N542 C545 0.3(5) . . . . ?
C546 N541 N542 C545 170.8(4) . . . . ?
C543 N541 N542 Co4 165.0(4) . . . . ?
C546 N541 N542 Co4 -24.6(7) . . . . ?
N531 Co4 N542 N541 -174.1(5) . . . . ?
N331 Co4 N542 N541 3.1(5) . . . . ?
N642 Co4 N542 N541 96.9(5) . . . . ?
N342 Co4 N542 N541 -74.6(5) . . . . ?
N631 Co4 N542 N541 167.6(13) . . . . ?
N531 Co4 N542 C545 -10.3(3) . . . . ?
N331 Co4 N542 C545 167.0(3) . . . . ?
N642 Co4 N542 C545 -99.2(3) . . . . ?
N342 Co4 N542 C545 89.3(3) . . . . ?
N631 Co4 N542 C545 -28.5(16) . . . . ?
N542 N541 C543 C544 -1.3(6) . . . . ?
C546 N541 C543 C544 -171.0(4) . . . . ?
N541 C543 C544 C545 1.6(6) . . . . ?
N541 N542 C545 C544 0.7(5) . . . . ?
Co4 N542 C545 C544 -168.6(3) . . . . ?
N541 N542 C545 C532 -177.4(4) . . . . ?
Co4 N542 C545 C532 13.3(5) . . . . ?
C543 C544 C545 N542 -1.4(5) . . . . ?
C543 C544 C545 C532 176.4(5) . . . . ?
N531 C532 C545 N542 -8.2(6) . . . . ?
C533 C532 C545 N542 168.0(4) . . . . ?
N531 C532 C545 C544 174.1(5) . . . . ?
C533 C532 C545 C544 -9.7(8) . . . . ?
N542 N541 C546 C551 91.0(5) . . . . ?
C543 N541 C546 C551 -100.3(6) . . . . ?
N541 C546 C551 C556 6.4(7) . . . . ?
N541 C546 C551 C552 -174.2(4) . . . . ?
C556 C551 C552 C553 -0.7(7) . . . . ?
C546 C551 C552 C553 179.8(4) . . . . ?
C551 C552 C553 C554 -0.6(7) . . . . ?
C551 C552 C553 C526 -177.3(4) . . . 2_556 ?
C552 C553 C554 C555 1.9(7) . . . . ?
C526 C553 C554 C555 178.7(4) 2_556 . . . ?
C553 C554 C555 C556 -2.0(7) . . . . ?
C552 C551 C556 C555 0.6(7) . . . . ?
C546 C551 C556 C555 -180.0(4) . . . . ?
C554 C555 C556 C551 0.8(7) . . . . ?
N622 Co3 N611 C612 -0.2(4) . . . . ?
N442 Co3 N611 C612 -100.1(4) . . . . ?
N231 Co3 N611 C612 88.2(4) . . . . ?
N431 Co3 N611 C612 -177.0(4) . . . . ?
N242 Co3 N611 C612 84.9(14) . . . . ?
N622 Co3 N611 C616 176.4(5) . . . . ?
N442 Co3 N611 C616 76.5(5) . . . . ?
N231 Co3 N611 C616 -95.2(5) . . . . ?
N431 Co3 N611 C616 -0.4(5) . . . . ?
N242 Co3 N611 C616 -98.5(14) . . . . ?
C616 N611 C612 C613 0.5(9) . . . . ?
Co3 N611 C612 C613 177.4(5) . . . . ?
C616 N611 C612 C623 -178.1(5) . . . . ?
Co3 N611 C612 C623 -1.1(6) . . . . ?
N611 C612 C613 C614 -1.5(10) . . . . ?
C623 C612 C613 C614 177.0(6) . . . . ?
C612 C613 C614 C615 2.5(11) . . . . ?
C613 C614 C615 C616 -2.5(11) . . . . ?
C612 N611 C616 C615 -0.4(9) . . . . ?
Co3 N611 C616 C615 -176.9(5) . . . . ?
C614 C615 C616 N611 1.4(11) . . . . ?
C625 N621 N622 C623 -0.9(6) . . . . ?
C626 N621 N622 C623 173.6(5) . . . . ?
C625 N621 N622 Co3 178.1(5) . . . . ?
C626 N621 N622 Co3 -7.4(8) . . . . ?
N442 Co3 N622 N621 -91.2(6) . . . . ?
N231 Co3 N622 N621 86.5(6) . . . . ?
N431 Co3 N622 N621 -157.2(10) . . . . ?
N611 Co3 N622 N621 -177.3(6) . . . . ?
N242 Co3 N622 N621 10.0(6) . . . . ?
N442 Co3 N622 C623 87.8(4) . . . . ?
N231 Co3 N622 C623 -94.5(4) . . . . ?
N431 Co3 N622 C623 21.7(13) . . . . ?
N611 Co3 N622 C623 1.7(4) . . . . ?
N242 Co3 N622 C623 -171.1(4) . . . . ?
N621 N622 C623 C624 0.9(6) . . . . ?
Co3 N622 C623 C624 -178.5(4) . . . . ?
N621 N622 C623 C612 176.5(5) . . . . ?
Co3 N622 C623 C612 -2.8(6) . . . . ?
N611 C612 C623 N622 2.7(8) . . . . ?
C613 C612 C623 N622 -175.9(5) . . . . ?
N611 C612 C623 C624 177.1(6) . . . . ?
C613 C612 C623 C624 -1.6(10) . . . . ?
N622 C623 C624 C625 -0.5(7) . . . . ?
C612 C623 C624 C625 -175.2(6) . . . . ?
C623 C624 C625 N621 0.0(7) . . . . ?
N622 N621 C625 C624 0.6(7) . . . . ?
C626 N621 C625 C624 -173.6(5) . . . . ?
N622 N621 C626 C651 -85.8(6) . . . 2_556 ?
C625 N621 C626 C651 87.8(7) . . . 2_556 ?
N531 Co4 N631 C636 88.4(5) . . . . ?
N542 Co4 N631 C636 106.4(15) . . . . ?
N331 Co4 N631 C636 -88.9(5) . . . . ?
N642 Co4 N631 C636 178.3(5) . . . . ?
N342 Co4 N631 C636 -11.6(5) . . . . ?
N531 Co4 N631 C632 -98.5(4) . . . . ?
N542 Co4 N631 C632 -80.6(16) . . . . ?
N331 Co4 N631 C632 84.2(4) . . . . ?
N642 Co4 N631 C632 -8.6(4) . . . . ?
N342 Co4 N631 C632 161.5(4) . . . . ?
C636 N631 C632 C633 0.0(8) . . . . ?
Co4 N631 C632 C633 -173.6(4) . . . . ?
C636 N631 C632 C643 179.6(5) . . . . ?
Co4 N631 C632 C643 5.9(6) . . . . ?
N631 C632 C633 C634 1.1(9) . . . . ?
C643 C632 C633 C634 -178.4(6) . . . . ?
C632 C633 C634 C635 -2.2(10) . . . . ?
C633 C634 C635 C636 2.1(10) . . . . ?
C632 N631 C636 C635 -0.1(9) . . . . ?
Co4 N631 C636 C635 172.8(5) . . . . ?
C634 C635 C636 N631 -1.0(10) . . . . ?
C645 N641 N642 C643 -1.4(6) . . . . ?
C646 N641 N642 C643 -169.0(5) . . . . ?
C645 N641 N642 Co4 -162.9(5) . . . . ?
C646 N641 N642 Co4 29.6(8) . . . . ?
N531 Co4 N642 N641 -92.9(5) . . . . ?
N542 Co4 N642 N641 -15.5(5) . . . . ?
N331 Co4 N642 N641 86.7(5) . . . . ?
N342 Co4 N642 N641 133.5(6) . . . . ?
N631 Co4 N642 N641 170.4(5) . . . . ?
N531 Co4 N642 C643 106.7(4) . . . . ?
N542 Co4 N642 C643 -175.9(4) . . . . ?
N331 Co4 N642 C643 -73.7(4) . . . . ?
N342 Co4 N642 C643 -26.9(8) . . . . ?
N631 Co4 N642 C643 10.0(4) . . . . ?
N641 N642 C643 C644 0.6(6) . . . . ?
Co4 N642 C643 C644 167.4(4) . . . . ?
N641 N642 C643 C632 -177.4(5) . . . . ?
Co4 N642 C643 C632 -10.6(6) . . . . ?
N631 C632 C643 N642 3.2(7) . . . . ?
C633 C632 C643 N642 -177.3(5) . . . . ?
N631 C632 C643 C644 -174.3(6) . . . . ?
C633 C632 C643 C644 5.2(10) . . . . ?
N642 C643 C644 C645 0.4(8) . . . . ?
C632 C643 C644 C645 178.1(6) . . . . ?
N642 N641 C645 C644 1.7(8) . . . . ?
C646 N641 C645 C644 168.7(6) . . . . ?
C643 C644 C645 N641 -1.2(8) . . . . ?
N642 N641 C646 C653 72.2(6) . . . . ?
C645 N641 C646 C653 -93.6(6) . . . . ?
C656 C651 C652 C653 -0.3(8) . . . . ?
C626 C651 C652 C653 -177.6(5) 2_556 . . . ?
C651 C652 C653 C654 1.3(7) . . . . ?
C651 C652 C653 C646 -177.9(4) . . . . ?
N641 C646 C653 C654 21.8(7) . . . . ?
N641 C646 C653 C652 -159.1(4) . . . . ?
C652 C653 C654 C655 -1.2(8) . . . . ?
C646 C653 C654 C655 177.9(5) . . . . ?
C653 C654 C655 C656 0.2(10) . . . . ?
C654 C655 C656 C651 0.9(10) . . . . ?
C652 C651 C656 C655 -0.8(9) . . . . ?
C626 C651 C656 C655 176.4(5) 2_556 . . . ?
F85 B81 F84 O41T 13.6(5) . . . 2_656 ?
F83 B81 F84 O41T 133.8(6) . . . 2_656 ?
F82 B81 F84 O41T -106.2(6) . . . 2_656 ?
F83 B81 F85 O41T -146.2(11) . . . 2_656 ?
F82 B81 F85 O41T 93.5(11) . . . 2_656 ?
F84 B81 F85 O41T -26.4(11) . . . 2_656 ?
